data_7705405
loop_
_publ_author_name
'Lorenz, Rebecca'
'Reger, David'
'Weller, Ruth'
'Jux, Norbert'
'Burzlaff, Nicolai'

_publ_section_title
;
 Hexa-<i>peri</i>-hexabenzocoronene decorated with an allenylidene
 ruthenium complex - almost a flyswatter.
;
_journal_issue 37
_journal_name_full 'Dalton transactions (Cambridge, England : 2003)'
_journal_page_first 13134
_journal_page_last 13141
_journal_paper_doi 10.1039/d0dt02729d
_journal_volume 49
_journal_year 2020
_chemical_formula_moiety 'C112 H97 P2 Ru, 1(F6 P), 3.6(C3 H6 O)'
_chemical_formula_sum 'C122.8 H118.6 F6 O3.6 P3 Ru'
_chemical_formula_weight 1959.95
_space_group_crystal_system triclinic
_space_group_IT_number 2
_space_group_name_Hall '-P 1'
_space_group_name_H-M_alt 'P -1'
_atom_sites_solution_hydrogens geom
_atom_sites_solution_primary dual
_audit_creation_date 2020-07-30
_audit_creation_method
;
Olex2 1.3
(compiled 2020.07.16 svn.r6f6c53a7 for OlexSys, GUI svn.r6139)
;
_audit_update_record
;
2020-08-03 deposited with the CCDC.	2020-09-09 downloaded from the CCDC.
;
_cell_angle_alpha 75.2303(17)
_cell_angle_beta 70.2676(18)
_cell_angle_gamma 67.3264(19)
_cell_formula_units_Z 2
_cell_length_a 14.9819(3)
_cell_length_b 19.1809(4)
_cell_length_c 20.0515(4)
_cell_measurement_reflns_used 46655
_cell_measurement_temperature 100.01(10)
_cell_measurement_theta_max 29.1220
_cell_measurement_theta_min 2.8740
_cell_volume 4952.68(19)
_computing_cell_refinement 'CrysAlisPro 1.171.38.43 (Rigaku OD, 2015)'
_computing_data_collection 'CrysAlisPro 1.171.38.43 (Rigaku OD, 2015)'
_computing_data_reduction 'CrysAlisPro 1.171.38.43 (Rigaku OD, 2015)'
_computing_molecular_graphics 'Olex2 1.3 (Dolomanov et al., 2009)'
_computing_publication_material 'Olex2 1.3 (Dolomanov et al., 2009)'
_computing_structure_refinement 'SHELXL 2018/3 (Sheldrick, 2015)'
_computing_structure_solution 'SHELXT 2014/5 (Sheldrick, 2014)'
_diffrn_ambient_environment N~2~
_diffrn_ambient_temperature 100.01(10)
_diffrn_detector 'CCD plate'
_diffrn_detector_area_resol_mean 5.2903
_diffrn_detector_type AtlasS2
_diffrn_measured_fraction_theta_full 0.999
_diffrn_measured_fraction_theta_max 0.999
_diffrn_measurement_details
;
List of Runs (angles in degrees, time in seconds):

  # Type    Start    End  Width  t~exp~   \w     \q     \k     \f   Frames
#--------------------------------------------------------------------------
  1  \w    -87.00 -39.00   1.00   42.55    --  -11.17 154.00  -2.12   48
  2  \w    -13.00  86.00   1.00   42.55    --   11.64  38.00 -60.00   99
  3  \w    -63.00  36.00   1.00   42.55    --   11.64 -38.00   0.00   99
  4  \w    -20.00  53.00   1.00   42.55    --   11.64 -99.00   0.00   73
  5  \w    -20.00  53.00   1.00   42.55    --   11.64 -99.00-120.00   73
  6  \w    -61.00  40.00   1.00   42.55    --   11.64 -57.00 120.00  101
  7  \w    -13.00  86.00   1.00   42.55    --   11.64  38.00-180.00   99
  8  \w    -21.00  88.00   1.00   42.55    --   11.64  77.00  30.00  109
  9  \w    -88.00 -39.00   1.00   42.55    --  -11.17 155.00  72.21   49
 10  \w    -84.00  17.00   1.00   42.55    --  -11.17 -57.00  60.00  101
 11  \w    -68.00 -24.00   1.00   42.55    --  -11.17 126.00 -54.56   44
 12  \w    -87.00 -39.00   1.00   42.55    --  -11.17 154.00 150.57   48
 13  \w    -87.00 -39.00   1.00   42.55    --  -11.17 154.00-166.00   48
;
_diffrn_measurement_device 'four-circle diffractometer'
_diffrn_measurement_device_type 'SuperNova, Dual, Cu at zero, AtlasS2'
_diffrn_measurement_method '\w scans'
_diffrn_orient_matrix_type 'CrysAlisPro convention (1999,Acta A55,543-557)'
_diffrn_orient_matrix_UB_11 0.0258447000
_diffrn_orient_matrix_UB_12 0.0217528000
_diffrn_orient_matrix_UB_13 -0.0284218000
_diffrn_orient_matrix_UB_21 0.0464127000
_diffrn_orient_matrix_UB_22 -0.0255244000
_diffrn_orient_matrix_UB_23 0.0061541000
_diffrn_orient_matrix_UB_31 0.0038356000
_diffrn_orient_matrix_UB_32 -0.0227007000
_diffrn_orient_matrix_UB_33 -0.0244214000
_diffrn_radiation_monochromator mirror
_diffrn_radiation_probe x-ray
_diffrn_radiation_type 'Mo K\a'
_diffrn_radiation_wavelength 0.71073
_diffrn_reflns_av_R_equivalents 0.0328
_diffrn_reflns_av_unetI/netI 0.0245
_diffrn_reflns_Laue_measured_fraction_full 0.999
_diffrn_reflns_Laue_measured_fraction_max 0.999
_diffrn_reflns_limit_h_max 18
_diffrn_reflns_limit_h_min -18
_diffrn_reflns_limit_k_max 23
_diffrn_reflns_limit_k_min -23
_diffrn_reflns_limit_l_max 25
_diffrn_reflns_limit_l_min -25
_diffrn_reflns_number 122139
_diffrn_reflns_point_group_measured_fraction_full 0.999
_diffrn_reflns_point_group_measured_fraction_max 0.999
_diffrn_reflns_theta_full 26.000
_diffrn_reflns_theta_max 26.372
_diffrn_reflns_theta_min 2.230
_diffrn_source 'micro-focus sealed X-ray tube'
_diffrn_source_type 'SuperNova (Mo) X-ray Source'
_exptl_absorpt_coefficient_mu 0.274
_exptl_absorpt_correction_T_max 0.993
_exptl_absorpt_correction_T_min 0.981
_exptl_absorpt_correction_type gaussian
_exptl_absorpt_process_details
;
CrysAlisPro 1.171.38.43 (Rigaku Oxford Diffraction, 2015)
Numerical absorption correction based on gaussian integration over
			a multifaceted crystal model
Empirical absorption correction using spherical harmonics,
 implemented in SCALE3 ABSPACK scaling algorithm.
;
_exptl_crystal_colour 'clear reddish brown'
_exptl_crystal_colour_lustre clear
_exptl_crystal_colour_modifier reddish
_exptl_crystal_colour_primary brown
_exptl_crystal_density_diffrn 1.314
_exptl_crystal_description plate
_exptl_crystal_F_000 2054
_exptl_crystal_size_max 0.353
_exptl_crystal_size_mid 0.23
_exptl_crystal_size_min 0.112
_refine_diff_density_max 1.206
_refine_diff_density_min -0.911
_refine_diff_density_rms 0.078
_refine_ls_extinction_method none
_refine_ls_goodness_of_fit_ref 1.052
_refine_ls_hydrogen_treatment constr
_refine_ls_matrix_type full
_refine_ls_number_parameters 1576
_refine_ls_number_reflns 20211
_refine_ls_number_restraints 2393
_refine_ls_restrained_S_all 1.080
_refine_ls_R_factor_all 0.0683
_refine_ls_R_factor_gt 0.0541
_refine_ls_shift/su_max 0.001
_refine_ls_shift/su_mean 0.000
_refine_ls_structure_factor_coef Fsqd
_refine_ls_weighting_details 'w=1/[\s^2^(Fo^2^)+(0.0783P)^2^+7.2482P] where P=(Fo^2^+2Fc^2^)/3'
_refine_ls_weighting_scheme calc
_refine_ls_wR_factor_gt 0.1425
_refine_ls_wR_factor_ref 0.1552
_reflns_Friedel_coverage 0.000
_reflns_number_gt 16792
_reflns_number_total 20211
_reflns_threshold_expression 'I > 2\s(I)'
_cod_data_source_file d0dt02729d2.cif
_cod_data_source_block buni170628b_jl
_cod_depositor_comments 'Adding full bibliography for 7705405.cif.'
_cod_original_cell_volume 4952.66(19)
_cod_original_formula_sum 'C122.80 H118.60 F6 O3.60 P3 Ru'
_cod_database_code 7705405
_shelx_shelxl_version_number 2018/3
_chemical_oxdiff_formula 'C H Ru P F O'
_shelx_space_group_comment
;
The symmetry employed for this shelxl refinement is uniquely defined
by the following loop, which should always be used as a source of
symmetry information in preference to the above space-group names.
They are only intended as comments.
;
_reflns_odcompleteness_completeness 99.92
_reflns_odcompleteness_iscentric 1
_reflns_odcompleteness_theta 26.32
_olex2_refinement_description
;
1. Fixed Uiso
 At 1.2 times of:
  All C(H) groups
 At 1.5 times of:
  All C(H,H,H) groups
2. Restrained distances
 C92B-C91B \\sim C96B-C91B \\sim C96B-C95B \\sim C95B-C94B \\sim C94B-C93B
\\sim C93B-C92B
 with sigma of 0.02
 C55A-C58A \\sim C55A-C57A \\sim C55A-C56A \\sim C56B-C55B \\sim C57B-C55B
\\sim C58B-C55B
 with sigma of 0.02
 C55B-C11 \\sim C55A-C11
 with sigma of 0.02
3. Uiso/Uaniso restraints and constraints
C202 \\sim F4C \\sim P3C \\sim F6C \\sim F2C \\sim F1C \\sim F5C \\sim F3C
\\sim C201 \\sim C203 \\sim O202: within 4A with sigma of 0.02 and sigma for
terminal atoms of 0.04 within 4A
O192 \\sim C192 \\sim C193 \\sim C191: within 4A with sigma of 0.02 and sigma
for terminal atoms of 0.04 within 4A
C172 \\sim O172 \\sim C173 \\sim C171 \\sim F5A \\sim F1A \\sim F2A \\sim F6A
\\sim F3A \\sim F4A \\sim P3A \\sim P3B \\sim F1B \\sim F2B \\sim F6B \\sim F3B
\\sim F5B \\sim F4B: within 4A with sigma of 0.02 and sigma for terminal atoms
of 0.04 within 4A
O192 \\sim C192 \\sim C193 \\sim C191 \\sim H19A \\sim H19B \\sim H19C \\sim
H19D \\sim H19E \\sim H19F: within 4A with sigma of 0.02 and sigma for terminal
atoms of 0.04 within 4A
C44 \\sim C45 \\sim C43 \\sim C46: within 4A with sigma of 0.02 and sigma for
terminal atoms of 0.04 within 4A
C173 \\sim C183 \\sim C182 \\sim C172 \\sim O172 \\sim O182 \\sim C171 \\sim
C181: within 4A with sigma of 0.02 and sigma for terminal atoms of 0.04 within
4A
C93A \\sim C94A \\sim C94B \\sim C93B \\sim C92A \\sim C92B \\sim C95B \\sim
C95A \\sim C96A \\sim C96B \\sim C91A \\sim C91B: within 4A with sigma of 0.02
and sigma for terminal atoms of 0.04 within 4A
C81A \\sim C81B \\sim C86B \\sim C86A \\sim C85A \\sim C85B \\sim C84B \\sim
C84A \\sim C83B \\sim C83A \\sim C82B \\sim C82A: within 4A with sigma of 0.02
and sigma for terminal atoms of 0.04 within 4A
C56A \\sim C56B \\sim C57A \\sim C57B \\sim C58A \\sim C58B \\sim C55A \\sim
C55B: within 4A with sigma of 0.02 and sigma for terminal atoms of 0.04 within
4A
Uanis(C44) \\sim Ueq: with sigma of 0.002 and sigma for terminal atoms of 0.004
Uanis(C56A) \\sim Ueq: with sigma of 0.002 and sigma for terminal atoms of 0.004
4. Rigid body (RIGU) restrains
 C96A, C91A, C92A, C91A, C92A, C93A, C94A, C95A, C96A, C192, O192, C191, C193,
 P1, C81B, C81A, C82A, C82B, C86B, C56A, C55A, C11, C58A, C57A
 with sigma for 1-2 distances of 0.004 and sigma for 1-3 distances of 0.004
5. Others
 Sof(C152)=Sof(O152)=Sof(C151)=Sof(H15A)=Sof(H15B)=Sof(H15C)=Sof(C153)=
 Sof(H15D)=Sof(H15E)=Sof(H15F)=1-FVAR(1)
 Sof(O162)=Sof(C161)=Sof(H16A)=Sof(H16B)=Sof(H16C)=Sof(C162)=Sof(C163)=
 Sof(H16D)=Sof(H16E)=Sof(H16F)=FVAR(1)
 Sof(C91A)=Sof(C92A)=Sof(H92A)=Sof(C93A)=Sof(H93A)=Sof(C94A)=Sof(H94A)=
 Sof(C95A)=Sof(H95A)=Sof(C96A)=Sof(H96A)=Sof(C85A)=Sof(H85A)=Sof(C84A)=
 Sof(H84A)=Sof(C83A)=Sof(H83A)=Sof(C82A)=Sof(H82A)=Sof(C81A)=Sof(C86A)=
 Sof(H86A)=Sof(C57A)=Sof(H57D)=Sof(H57E)=Sof(H57F)=Sof(C56A)=Sof(H56D)=
 Sof(H56E)=Sof(H56F)=Sof(C55A)=Sof(C58A)=Sof(H58D)=Sof(H58E)=Sof(H58F)=1-FVAR(2)
 Sof(C55B)=Sof(C81B)=Sof(C82B)=Sof(H82B)=Sof(C58B)=Sof(H58A)=Sof(H58B)=
 Sof(H58C)=Sof(C57B)=Sof(H57A)=Sof(H57B)=Sof(H57C)=Sof(C91B)=Sof(C92B)=
 Sof(H92B)=Sof(C83B)=Sof(H83B)=Sof(C56B)=Sof(H56A)=Sof(H56B)=Sof(H56C)=
 Sof(C84B)=Sof(H84B)=Sof(C96B)=Sof(H96B)=Sof(C95B)=Sof(H95B)=Sof(C86B)=
 Sof(H86B)=Sof(C85B)=Sof(H85B)=Sof(C93B)=Sof(H93B)=Sof(C94B)=Sof(H94B)=FVAR(2)
 Sof(O182)=Sof(C182)=Sof(C181)=Sof(H18A)=Sof(H18B)=Sof(H18C)=Sof(C183)=
 Sof(H18D)=Sof(H18E)=Sof(H18F)=1-FVAR(3)
 Sof(C172)=Sof(O172)=Sof(C173)=Sof(H17A)=Sof(H17B)=Sof(H17C)=Sof(C171)=
 Sof(H17D)=Sof(H17E)=Sof(H17F)=FVAR(3)
 Fixed Sof: F4C(0.4) F6C(0.4) F2C(0.4) P3C(0.4) F1C(0.4) F5C(0.4) F3C(0.4)
 P3A(0.3) F3A(0.3) F5A(0.3) F2A(0.3) F1A(0.3) F6A(0.3) F4A(0.3) P3B(0.3)
 F2B(0.3) F6B(0.3) F1B(0.3) F4B(0.3) F5B(0.3) F3B(0.3) C201(0.6) H20A(0.6)
 H20B(0.6) H20C(0.6) C202(0.6) C203(0.6) H20D(0.6) H20E(0.6) H20F(0.6) O202(0.6)
6.a Free rotating group:
 P3A(F3A,F5A,F2A,F1A,F6A,F4A), P3B(F2B,F6B,F1B,F4B,F5B,F3B)
6.b Aromatic/amide H refined with riding coordinates:
 C31(H31), C21(H21), C42(H42), C5(H5), C2(H2), C36(H36), C7(H7), C10(H10),
 C29(H29), C113(H113), C34(H34), C76(H76), C105(H105), C12(H12), C40(H40),
 C72(H72), C114(H114), C146(H146), C116(H116), C107(H107), C112(H112),
 C106(H106), C73(H73), C104(H104), C115(H115), C126(H126), C132(H132),
 C103(H103), C145(H145), C142(H142), C125(H125), C75(H75), C133(H133), C74(H74),
  C144(H144), C82B(H82B), C143(H143), C134(H134), C136(H136), C124(H124),
 C92B(H92B), C83B(H83B), C122(H122), C135(H135), C123(H123), C84B(H84B),
 C96B(H96B), C95B(H95B), C86B(H86B), C85B(H85B), C93B(H93B), C94B(H94B),
 C92A(H92A), C93A(H93A), C94A(H94A), C95A(H95A), C96A(H96A), C85A(H85A),
 C84A(H84A), C83A(H83A), C82A(H82A), C86A(H86A)
6.c Fitted hexagon refined as free rotating group:
 C85A(C84A,C83A,C82A,C81A,C86A)
6.d Idealised Me refined as rotating group:
 C62(H62A,H62B,H62C), C60(H60A,H60B,H60C), C48(H48A,H48B,H48C), C53(H53A,H53B,
 H53C), C49(H49A,H49B,H49C), C61(H61A,H61B,H61C), C50(H50A,H50B,H50C), C52(H52A,
 H52B,H52C), C54(H54A,H54B,H54C), C58B(H58A,H58B,H58C), C45(H45A,H45B,H45C),
 C57B(H57A,H57B,H57C), C56B(H56A,H56B,H56C), C46(H46A,H46B,H46C), C44(H44A,H44B,
 H44C), C173(H17A,H17B,H17C), C171(H17D,H17E,H17F), C193(H19A,H19B,H19C),
 C161(H16A,H16B,H16C), C163(H16D,H16E,H16F), C191(H19D,H19E,H19F), C151(H15A,
 H15B,H15C), C153(H15D,H15E,H15F), C201(H20A,H20B,H20C), C203(H20D,H20E,H20F),
 C181(H18A,H18B,H18C), C183(H18D,H18E,H18F), C57A(H57D,H57E,H57F), C56A(H56D,
 H56E,H56F), C58A(H58D,H58E,H58F)
;
_olex2_submission_special_instructions 'No special instructions were received'
_oxdiff_exptl_absorpt_empirical_details
;
Empirical correction (ABSPACK) includes:
- Absorption correction using spherical harmonics
- Frame scaling
- Detector area scaling
;
_oxdiff_exptl_absorpt_empirical_full_max 1.243
_oxdiff_exptl_absorpt_empirical_full_min 0.782

loop_
_space_group_symop_operation_xyz
'x, y, z'
'-x, -y, -z'

loop_
_atom_site_label
_atom_site_type_symbol
_atom_site_fract_x
_atom_site_fract_y
_atom_site_fract_z
_atom_site_U_iso_or_equiv
_atom_site_adp_type
_atom_site_occupancy
_atom_site_site_symmetry_order
_atom_site_calc_flag
_atom_site_refinement_flags_posn
_atom_site_refinement_flags_adp
_atom_site_refinement_flags_occupancy
_atom_site_disorder_assembly
_atom_site_disorder_group
Ru1 Ru -0.01275(2) 0.21187(2) 0.43191(2) 0.02640(8) Uani 1 1 d . . . . .
P2 P -0.17489(6) 0.26002(4) 0.41987(4) 0.03275(17) Uani 1 1 d . . . . .
P1 P -0.05093(6) 0.24115(4) 0.54716(4) 0.03248(17) Uani 1 1 d . . . . .
C32 C 0.7700(2) 0.48477(14) -0.01696(13) 0.0231(5) Uani 1 1 d . . . . .
C16 C 0.53841(19) 0.35269(13) 0.15156(13) 0.0208(5) Uani 1 1 d . . . . .
C18 C 0.45557(19) 0.42136(13) 0.14840(13) 0.0199(5) Uani 1 1 d . . . . .
C26 C 0.65220(19) 0.41895(14) 0.06729(13) 0.0209(5) Uani 1 1 d . . . . .
C25 C 0.57023(19) 0.48747(13) 0.06476(13) 0.0201(5) Uani 1 1 d . . . . .
C37 C 0.5070(2) 0.62707(14) 0.02385(14) 0.0230(5) Uani 1 1 d . . . . .
C31 C 0.8675(2) 0.48169(15) -0.05717(14) 0.0256(5) Uani 1 1 d . . . . .
H31 H 0.877942 0.525690 -0.086122 0.031 Uiso 1 1 calc R U . . .
C38 C 0.5876(2) 0.55702(14) 0.02318(13) 0.0215(5) Uani 1 1 d . . . . .
C9 C 0.7068(2) 0.21619(14) 0.16187(14) 0.0255(5) Uani 1 1 d . . . . .
C19 C 0.35578(19) 0.42227(13) 0.18919(13) 0.0201(5) Uani 1 1 d . . . . .
C21 C 0.1763(2) 0.48952(14) 0.22288(14) 0.0224(5) Uani 1 1 d . . . . .
H21 H 0.121872 0.533149 0.217373 0.027 Uiso 1 1 calc R U . . .
C24 C 0.47184(19) 0.48868(13) 0.10498(13) 0.0197(5) Uani 1 1 d . . . . .
C33 C 0.6859(2) 0.55680(14) -0.01618(13) 0.0225(5) Uani 1 1 d . . . . .
C100 C 0.0117(2) 0.30383(15) 0.38190(14) 0.0262(6) Uani 1 1 d . . . . .
C15 C 0.63625(19) 0.35170(13) 0.11102(13) 0.0206(5) Uani 1 1 d . . . . .
C8 C 0.6045(2) 0.21599(14) 0.20090(14) 0.0247(5) Uani 1 1 d . . . . .
C23 C 0.3889(2) 0.55911(13) 0.10432(13) 0.0210(5) Uani 1 1 d . . . . .
C27 C 0.7523(2) 0.41783(14) 0.02577(13) 0.0221(5) Uani 1 1 d . . . . .
C20 C 0.27301(19) 0.49059(14) 0.18586(13) 0.0213(5) Uani 1 1 d . . . . .
C17 C 0.5222(2) 0.28435(14) 0.19662(14) 0.0224(5) Uani 1 1 d . . . . .
C102 C 0.0574(2) 0.42467(15) 0.31014(13) 0.0234(5) Uani 1 1 d . . . . .
C1 C 0.15877(19) 0.42478(14) 0.26802(13) 0.0222(5) Uani 1 1 d . . . . .
C42 C 0.2130(2) 0.63196(14) 0.14954(15) 0.0254(5) Uani 1 1 d . . . . .
H42 H 0.148874 0.633368 0.177793 0.030 Uiso 1 1 calc R U . . .
C4 C 0.4244(2) 0.28414(14) 0.23734(14) 0.0235(5) Uani 1 1 d . . . . .
C14 C 0.7209(2) 0.28286(14) 0.11610(14) 0.0235(5) Uani 1 1 d . . . . .
C22 C 0.2906(2) 0.56127(14) 0.14521(13) 0.0219(5) Uani 1 1 d . . . . .
C71 C -0.0290(2) 0.49638(15) 0.32196(14) 0.0274(6) Uani 1 1 d . . . . .
C101 C 0.0390(2) 0.35835(15) 0.34244(14) 0.0257(5) Uani 1 1 d . . . . .
C5 C 0.4121(2) 0.21699(15) 0.27965(15) 0.0263(6) Uani 1 1 d . . . . .
H5 H 0.347879 0.217665 0.307167 0.032 Uiso 1 1 calc R U . . .
C3 C 0.33885(19) 0.35500(14) 0.23362(13) 0.0217(5) Uani 1 1 d . . . . .
C2 C 0.2415(2) 0.35846(14) 0.27280(14) 0.0233(5) Uani 1 1 d . . . . .
H2 H 0.230834 0.315253 0.303324 0.028 Uiso 1 1 calc R U . . .
C39 C 0.4055(2) 0.62780(14) 0.06496(14) 0.0238(5) Uani 1 1 d . . . . .
C41 C 0.2292(2) 0.69959(14) 0.11299(16) 0.0289(6) Uani 1 1 d . . . . .
C6 C 0.4914(2) 0.14881(14) 0.28265(15) 0.0272(6) Uani 1 1 d . . . . .
C36 C 0.5277(2) 0.69409(14) -0.01234(15) 0.0266(6) Uani 1 1 d . . . . .
H36 H 0.474455 0.739748 -0.012191 0.032 Uiso 1 1 calc R U . . .
C35 C 0.6239(2) 0.69566(15) -0.04839(15) 0.0263(6) Uani 1 1 d . . . . .
C28 C 0.8353(2) 0.34996(15) 0.02896(14) 0.0244(5) Uani 1 1 d . . . . .
C7 C 0.5866(2) 0.14979(14) 0.24267(15) 0.0270(6) Uani 1 1 d . . . . .
H7 H 0.640637 0.104743 0.243654 0.032 Uiso 1 1 calc R U . . .
C30 C 0.9492(2) 0.41539(16) -0.05552(14) 0.0270(6) Uani 1 1 d . . . . .
C10 C 0.7910(2) 0.15255(15) 0.17130(16) 0.0321(6) Uani 1 1 d . . . . .
H10 H 0.781314 0.109032 0.201764 0.039 Uiso 1 1 calc R U . . .
C29 C 0.9308(2) 0.35032(15) -0.01213(15) 0.0276(6) Uani 1 1 d . . . . .
H29 H 0.984665 0.305227 -0.010549 0.033 Uiso 1 1 calc R U . . .
C113 C -0.1217(3) 0.47260(18) 0.53130(17) 0.0376(7) Uani 1 1 d . . . . .
H113 H -0.102928 0.510956 0.496937 0.045 Uiso 1 1 calc R U . . .
C111 C -0.1080(2) 0.33941(16) 0.56819(15) 0.0289(6) Uani 1 1 d . . . . .
C34 C 0.7017(2) 0.62597(15) -0.05089(14) 0.0256(5) Uani 1 1 d . . . . .
H34 H 0.766489 0.625390 -0.076575 0.031 Uiso 1 1 calc R U . . .
C47 C 0.6453(2) 0.77150(15) -0.07897(16) 0.0309(6) Uani 1 1 d . . . . .
C59 C 0.4715(2) 0.07607(15) 0.32854(16) 0.0302(6) Uani 1 1 d . . . . .
C76 C -0.1246(2) 0.49817(17) 0.32427(16) 0.0341(6) Uani 1 1 d . . . . .
H76 H -0.132247 0.455731 0.315553 0.041 Uiso 1 1 calc R U . . .
C43 C 0.1472(2) 0.77798(15) 0.12436(18) 0.0364(7) Uani 1 1 d . U . . .
C105 C 0.1063(3) 0.14308(17) 0.34839(16) 0.0394(7) Uani 1 1 d . . . . .
H105 H 0.130997 0.164811 0.301986 0.047 Uiso 1 1 calc R U . . .
C12 C 0.9003(2) 0.21729(15) 0.08923(16) 0.0298(6) Uani 1 1 d . . . . .
H12 H 0.965084 0.217381 0.064206 0.036 Uiso 1 1 calc R U . . .
C13 C 0.8197(2) 0.28207(14) 0.07754(14) 0.0250(5) Uani 1 1 d . . . . .
C40 C 0.3246(2) 0.69594(14) 0.07001(16) 0.0294(6) Uani 1 1 d . . . . .
H40 H 0.335407 0.740754 0.043359 0.035 Uiso 1 1 calc R U . . .
C72 C -0.0192(2) 0.56075(16) 0.33532(15) 0.0311(6) Uani 1 1 d . . . . .
H72 H 0.043632 0.560795 0.333618 0.037 Uiso 1 1 calc R U . . .
C51 C 1.0570(2) 0.41162(17) -0.09718(15) 0.0308(6) Uani 1 1 d . . . . .
C114 C -0.1905(2) 0.49027(18) 0.59638(17) 0.0364(7) Uani 1 1 d . . . . .
H114 H -0.219960 0.540656 0.605136 0.044 Uiso 1 1 calc R U . . .
C146 C -0.1011(3) 0.29948(18) 0.27193(17) 0.0405(7) Uani 1 1 d . . . . .
H146 H -0.039075 0.265976 0.277686 0.049 Uiso 1 1 calc R U . . .
C116 C -0.1730(2) 0.35726(17) 0.63480(15) 0.0321(6) Uani 1 1 d . . . . .
H116 H -0.188393 0.318599 0.670500 0.038 Uiso 1 1 calc R U . . .
C107 C 0.0121(3) 0.08586(17) 0.44577(18) 0.0411(8) Uani 1 1 d . . . . .
H107 H -0.035835 0.063586 0.474820 0.049 Uiso 1 1 calc R U . . .
C11 C 0.8882(2) 0.15267(15) 0.13657(17) 0.0328(6) Uani 1 1 d D . . . .
C62 C 0.4211(3) 0.09084(17) 0.40634(17) 0.0377(7) Uani 1 1 d . . . . .
H62A H 0.465616 0.101846 0.424009 0.057 Uiso 1 1 calc R U . . .
H62B H 0.405942 0.046392 0.435153 0.057 Uiso 1 1 calc R U . . .
H62C H 0.360103 0.133539 0.408579 0.057 Uiso 1 1 calc R U . . .
C141 C -0.1839(3) 0.31159(18) 0.33068(17) 0.0380(7) Uani 1 1 d . . . . .
C60 C 0.5685(2) 0.00747(16) 0.3275(2) 0.0438(8) Uani 1 1 d . . . . .
H60A H 0.602171 -0.002657 0.279157 0.066 Uiso 1 1 calc R U . . .
H60B H 0.552222 -0.036570 0.356326 0.066 Uiso 1 1 calc R U . . .
H60C H 0.611611 0.018772 0.346310 0.066 Uiso 1 1 calc R U . . .
C112 C -0.0810(2) 0.39792(17) 0.51764(16) 0.0349(7) Uani 1 1 d . . . . .
H112 H -0.034815 0.386528 0.473973 0.042 Uiso 1 1 calc R U . . .
C131 C -0.2210(2) 0.18144(19) 0.42783(17) 0.0391(7) Uani 1 1 d . . . . .
C55B C 0.9817(4) 0.0855(3) 0.1514(3) 0.0319(13) Uani 0.791(6) 1 d D U P A 1
C106 C 0.0229(3) 0.11729(17) 0.37252(18) 0.0405(7) Uani 1 1 d . . . . .
H106 H -0.018000 0.120369 0.345096 0.049 Uiso 1 1 calc R U . . .
C73 C -0.1036(3) 0.62494(18) 0.35121(18) 0.0413(8) Uani 1 1 d . . . . .
H73 H -0.097033 0.667588 0.360431 0.050 Uiso 1 1 calc R U . . .
C104 C 0.1459(2) 0.13032(17) 0.40656(18) 0.0393(7) Uani 1 1 d . . . . .
H104 H 0.200222 0.142990 0.405793 0.047 Uiso 1 1 calc R U . . .
C48 C 0.5549(3) 0.83377(16) -0.10215(18) 0.0368(7) Uani 1 1 d . . . . .
H48A H 0.537542 0.815986 -0.135130 0.055 Uiso 1 1 calc R U . . .
H48B H 0.572161 0.879085 -0.124923 0.055 Uiso 1 1 calc R U . . .
H48C H 0.498759 0.845078 -0.060835 0.055 Uiso 1 1 calc R U . . .
C53 C 1.0979(2) 0.35709(18) -0.15287(17) 0.0366(7) Uani 1 1 d . . . . .
H53A H 1.096012 0.307233 -0.129119 0.055 Uiso 1 1 calc R U . . .
H53B H 1.165885 0.354190 -0.178365 0.055 Uiso 1 1 calc R U . . .
H53C H 1.057290 0.375751 -0.185956 0.055 Uiso 1 1 calc R U . . .
C115 C -0.2150(2) 0.43238(19) 0.64804(17) 0.0369(7) Uani 1 1 d . . . . .
H115 H -0.259896 0.443878 0.692072 0.044 Uiso 1 1 calc R U . . .
C49 C 0.7379(3) 0.76391(18) -0.1431(2) 0.0457(8) Uani 1 1 d . . . . .
H49A H 0.796344 0.729470 -0.128214 0.069 Uiso 1 1 calc R U . . .
H49B H 0.745978 0.813071 -0.161974 0.069 Uiso 1 1 calc R U . . .
H49C H 0.729710 0.744418 -0.179482 0.069 Uiso 1 1 calc R U . . .
C126 C -0.2682(3) 0.39658(19) 0.47362(17) 0.0413(7) Uani 1 1 d . . . . .
H126 H -0.209994 0.406759 0.444929 0.050 Uiso 1 1 calc R U . . .
C81B C 0.0592(5) 0.2084(4) 0.5786(4) 0.0443(14) Uani 0.791(6) 1 d . U P A 1
C61 C 0.4038(2) 0.05565(16) 0.29929(17) 0.0344(7) Uani 1 1 d . . . . .
H61A H 0.342749 0.097908 0.299316 0.052 Uiso 1 1 calc R U . . .
H61B H 0.388286 0.011667 0.328965 0.052 Uiso 1 1 calc R U . . .
H61C H 0.437932 0.044605 0.251266 0.052 Uiso 1 1 calc R U . . .
C132 C -0.2387(3) 0.13532(19) 0.49403(18) 0.0411(7) Uani 1 1 d . . . . .
H132 H -0.229074 0.145791 0.533406 0.049 Uiso 1 1 calc R U . . .
C103 C 0.0880(3) 0.09482(17) 0.46616(17) 0.0414(8) Uani 1 1 d . . . . .
H103 H 0.098173 0.079713 0.511668 0.050 Uiso 1 1 calc R U . . .
C145 C -0.1104(3) 0.33722(19) 0.20426(18) 0.0472(9) Uani 1 1 d . . . . .
H145 H -0.054691 0.328594 0.164761 0.057 Uiso 1 1 calc R U . . .
C142 C -0.2762(3) 0.3619(2) 0.3209(2) 0.0482(9) Uani 1 1 d . . . . .
H142 H -0.332442 0.370336 0.360003 0.058 Uiso 1 1 calc R U . . .
C50 C 0.6622(3) 0.79667(18) -0.0184(2) 0.0467(9) Uani 1 1 d . . . . .
H50A H 0.603326 0.802791 0.021441 0.070 Uiso 1 1 calc R U . . .
H50B H 0.675030 0.844331 -0.035384 0.070 Uiso 1 1 calc R U . . .
H50C H 0.718648 0.758585 -0.003529 0.070 Uiso 1 1 calc R U . . .
C125 C -0.3445(3) 0.4513(2) 0.5137(2) 0.0538(10) Uani 1 1 d . . . . .
H125 H -0.337505 0.497934 0.511635 0.065 Uiso 1 1 calc R U . . .
C52 C 1.0642(2) 0.48967(18) -0.13552(18) 0.0385(7) Uani 1 1 d . . . . .
H52A H 1.023203 0.509736 -0.168423 0.058 Uiso 1 1 calc R U . . .
H52B H 1.132694 0.484652 -0.161292 0.058 Uiso 1 1 calc R U . . .
H52C H 1.041049 0.523769 -0.100986 0.058 Uiso 1 1 calc R U . . .
C75 C -0.2072(2) 0.5625(2) 0.33939(19) 0.0445(8) Uani 1 1 d . . . . .
H75 H -0.270129 0.563520 0.340198 0.053 Uiso 1 1 calc R U . . .
C133 C -0.2705(3) 0.0742(2) 0.50132(19) 0.0464(8) Uani 1 1 d . . . . .
H133 H -0.284741 0.045300 0.546009 0.056 Uiso 1 1 calc R U . . .
C74 C -0.1966(3) 0.6255(2) 0.35332(19) 0.0488(9) Uani 1 1 d . . . . .
H74 H -0.252555 0.668435 0.364173 0.059 Uiso 1 1 calc R U . . .
C54 C 1.1227(3) 0.3821(2) -0.04473(18) 0.0440(8) Uani 1 1 d . . . . .
H54A H 1.121069 0.332208 -0.020782 0.066 Uiso 1 1 calc R U . . .
H54B H 1.097415 0.416280 -0.010028 0.066 Uiso 1 1 calc R U . . .
H54C H 1.190526 0.379256 -0.070606 0.066 Uiso 1 1 calc R U . . .
C144 C -0.2024(4) 0.3876(2) 0.1957(2) 0.0537(11) Uani 1 1 d . . . . .
H144 H -0.208170 0.413474 0.150565 0.064 Uiso 1 1 calc R U . . .
C121 C -0.2785(2) 0.32645(19) 0.47620(18) 0.0428(8) Uani 1 1 d . . . . .
C82B C 0.1450(6) 0.2244(5) 0.5341(3) 0.0487(15) Uani 0.791(6) 1 d . U P A 1
H82B H 0.145165 0.248694 0.487594 0.058 Uiso 0.791(6) 1 calc R U P A 1
C143 C -0.2847(3) 0.3995(2) 0.2533(2) 0.0545(10) Uani 1 1 d . . . . .
H143 H -0.346635 0.432839 0.247166 0.065 Uiso 1 1 calc R U . . .
C134 C -0.2813(3) 0.0559(2) 0.4430(2) 0.0547(10) Uani 1 1 d . . . . .
H134 H -0.301512 0.014211 0.448086 0.066 Uiso 1 1 calc R U . . .
C58B C 1.0540(9) 0.1141(8) 0.1662(6) 0.046(2) Uani 0.791(6) 1 d D U P A 1
H58A H 1.112509 0.071755 0.173024 0.069 Uiso 0.791(6) 1 calc R U P A 1
H58B H 1.021629 0.138217 0.208606 0.069 Uiso 0.791(6) 1 calc R U P A 1
H58C H 1.073468 0.150239 0.126318 0.069 Uiso 0.791(6) 1 calc R U P A 1
C136 C -0.2332(3) 0.1628(2) 0.36959(19) 0.0497(9) Uani 1 1 d . . . . .
H136 H -0.222006 0.192928 0.325216 0.060 Uiso 1 1 calc R U . . .
C45 C 0.1564(3) 0.83532(19) 0.0557(2) 0.0611(11) Uani 1 1 d . U . . .
H45A H 0.214769 0.849366 0.046769 0.092 Uiso 1 1 calc R U . . .
H45B H 0.097648 0.879995 0.061082 0.092 Uiso 1 1 calc R U . . .
H45C H 0.162423 0.812579 0.016265 0.092 Uiso 1 1 calc R U . . .
C124 C -0.4307(3) 0.4358(3) 0.5566(2) 0.0709(13) Uani 1 1 d . . . . .
H124 H -0.481257 0.471750 0.584205 0.085 Uiso 1 1 calc R U . . .
C57B C 0.9558(4) 0.0271(3) 0.2161(3) 0.0401(11) Uani 0.791(6) 1 d D U P A 1
H57A H 0.912133 0.006043 0.208213 0.060 Uiso 0.791(6) 1 calc R U P A 1
H57B H 0.922624 0.051693 0.258231 0.060 Uiso 0.791(6) 1 calc R U P A 1
H57C H 1.016283 -0.013090 0.222477 0.060 Uiso 0.791(6) 1 calc R U P A 1
C91B C -0.1353(7) 0.1891(6) 0.6101(6) 0.053(2) Uani 0.791(6) 1 d D U P A 1
C92B C -0.2395(5) 0.2267(3) 0.6311(3) 0.0498(14) Uani 0.791(6) 1 d D U P A 1
H92B H -0.265051 0.279309 0.618515 0.060 Uiso 0.791(6) 1 calc R U P A 1
C83B C 0.2303(5) 0.2054(4) 0.5569(4) 0.0557(15) Uani 0.791(6) 1 d . U P A 1
H83B H 0.286534 0.217410 0.526463 0.067 Uiso 0.791(6) 1 calc R U P A 1
C122 C -0.3669(3) 0.3120(3) 0.5187(2) 0.0650(12) Uani 1 1 d . . . . .
H122 H -0.375164 0.265964 0.520064 0.078 Uiso 1 1 calc R U . . .
C56B C 1.0307(4) 0.0453(3) 0.0845(3) 0.0512(14) Uani 0.791(6) 1 d D U P A 1
H56A H 1.091909 0.005253 0.089646 0.077 Uiso 0.791(6) 1 calc R U P A 1
H56B H 1.045264 0.081564 0.043086 0.077 Uiso 0.791(6) 1 calc R U P A 1
H56C H 0.985625 0.023990 0.079070 0.077 Uiso 0.791(6) 1 calc R U P A 1
C135 C -0.2619(3) 0.0998(3) 0.3767(2) 0.0591(11) Uani 1 1 d . . . . .
H135 H -0.268105 0.087225 0.336985 0.071 Uiso 1 1 calc R U . . .
C46 C 0.1659(4) 0.8081(2) 0.1793(2) 0.0793(16) Uani 1 1 d . U . . .
H46A H 0.234423 0.806717 0.164772 0.119 Uiso 1 1 calc R U . . .
H46B H 0.153130 0.776873 0.224859 0.119 Uiso 1 1 calc R U . . .
H46C H 0.121988 0.859687 0.183041 0.119 Uiso 1 1 calc R U . . .
C123 C -0.4420(3) 0.3667(3) 0.5586(3) 0.0819(16) Uani 1 1 d . . . . .
H123 H -0.500696 0.357039 0.586979 0.098 Uiso 1 1 calc R U . . .
C84B C 0.2300(6) 0.1682(4) 0.6259(4) 0.0635(17) Uani 0.791(6) 1 d . U P A 1
H84B H 0.287016 0.154161 0.641637 0.076 Uiso 0.791(6) 1 calc R U P A 1
C96B C -0.0989(5) 0.1106(3) 0.6311(3) 0.0578(15) Uani 0.791(6) 1 d D U P A 1
H96B H -0.030146 0.084731 0.618206 0.069 Uiso 0.791(6) 1 calc R U P A 1
C95B C -0.1644(5) 0.0705(3) 0.6713(3) 0.0667(17) Uani 0.791(6) 1 d D U P A 1
H95B H -0.139071 0.018109 0.685162 0.080 Uiso 0.791(6) 1 calc R U P A 1
C86B C 0.0594(6) 0.1722(4) 0.6491(4) 0.0578(17) Uani 0.791(6) 1 d . U P A 1
H86B H 0.002365 0.162132 0.680383 0.069 Uiso 0.791(6) 1 calc R U P A 1
C85B C 0.1455(6) 0.1516(3) 0.6717(3) 0.0674(18) Uani 0.791(6) 1 d . U P A 1
H85B H 0.146490 0.126469 0.717802 0.081 Uiso 0.791(6) 1 calc R U P A 1
C93B C -0.3052(5) 0.1860(3) 0.6708(3) 0.0586(14) Uani 0.791(6) 1 d D U P A 1
H93B H -0.374162 0.211029 0.683615 0.070 Uiso 0.791(6) 1 calc R U P A 1
C94B C -0.2662(5) 0.1075(4) 0.6908(3) 0.0657(16) Uani 0.791(6) 1 d D U P A 1
H94B H -0.309298 0.080023 0.717386 0.079 Uiso 0.791(6) 1 calc R U P A 1
C44 C 0.0433(3) 0.7727(2) 0.1462(3) 0.0846(14) Uani 1 1 d . U . . .
H44A H -0.005287 0.823068 0.147053 0.127 Uiso 1 1 calc R U . . .
H44B H 0.031392 0.743549 0.193043 0.127 Uiso 1 1 calc R U . . .
H44C H 0.037453 0.748052 0.112536 0.127 Uiso 1 1 calc R U . . .
F4C F 0.3304(7) 0.0170(4) 0.0555(4) 0.091(2) Uani 0.4 1 d . U P B 2
F6C F 0.4851(8) -0.0389(7) 0.0601(5) 0.102(3) Uani 0.4 1 d . U P B 2
F2C F 0.4328(6) -0.1245(5) 0.1571(4) 0.100(3) Uani 0.4 1 d . U P B 2
P3C P 0.3831(3) -0.0526(2) 0.10516(19) 0.0524(8) Uani 0.4 1 d . U P B 2
F1C F 0.3742(11) -0.0008(8) 0.1576(7) 0.109(3) Uani 0.4 1 d . U P B 2
F5C F 0.2751(5) -0.0592(4) 0.1486(4) 0.0757(18) Uani 0.4 1 d . U P B 2
F3C F 0.3980(7) -0.1090(5) 0.0534(4) 0.087(2) Uani 0.4 1 d . U P B 2
C172 C 0.7699(5) -0.0434(4) 0.1235(4) 0.0601(17) Uani 0.748(10) 1 d . U P C 1
O172 O 0.8075(6) -0.0403(4) 0.1662(4) 0.117(2) Uani 0.748(10) 1 d . U P C 1
C173 C 0.7042(7) 0.0244(4) 0.0926(4) 0.078(2) Uani 0.748(10) 1 d . U P C 1
H17A H 0.635739 0.026544 0.115396 0.116 Uiso 0.748(10) 1 calc R U P C 1
H17B H 0.718880 0.023399 0.042304 0.116 Uiso 0.748(10) 1 calc R U P C 1
H17C H 0.713816 0.068463 0.099375 0.116 Uiso 0.748(10) 1 calc R U P C 1
C171 C 0.7891(8) -0.1170(4) 0.0953(6) 0.119(4) Uani 0.748(10) 1 d . U P C 1
H17D H 0.859632 -0.145371 0.084489 0.179 Uiso 0.748(10) 1 calc R U P C 1
H17E H 0.766874 -0.103885 0.052703 0.179 Uiso 0.748(10) 1 calc R U P C 1
H17F H 0.752798 -0.147465 0.131123 0.179 Uiso 0.748(10) 1 calc R U P C 1
P3A P 0.4103(2) 0.18542(16) 0.76069(17) 0.0464(8) Uani 0.3 1 d G U P D 1
F3A F 0.4807(4) 0.1482(3) 0.6882(3) 0.115(4) Uani 0.3 1 d G U P D 1
F5A F 0.4050(5) 0.10165(19) 0.8022(3) 0.091(3) Uani 0.3 1 d G U P D 1
F2A F 0.5098(3) 0.1698(4) 0.7855(3) 0.104(4) Uani 0.3 1 d G U P D 1
F1A F 0.3397(4) 0.2225(3) 0.8332(2) 0.066(2) Uani 0.3 1 d G U P D 1
F6A F 0.4154(5) 0.2691(2) 0.7193(3) 0.079(3) Uani 0.3 1 d G U P D 1
F4A F 0.3105(3) 0.2009(4) 0.7359(3) 0.089(3) Uani 0.3 1 d G U P D 1
P3B P 0.4337(3) 0.19660(19) 0.7169(2) 0.0565(10) Uani 0.3 1 d G U P E 3
F2B F 0.4651(7) 0.1926(5) 0.7883(4) 0.129(4) Uani 0.3 1 d G U P E 3
F6B F 0.4782(7) 0.2662(4) 0.6774(5) 0.161(5) Uani 0.3 1 d G U P E 3
F1B F 0.3243(4) 0.2580(4) 0.7475(5) 0.139(4) Uani 0.3 1 d G U P E 3
F4B F 0.4022(6) 0.2006(4) 0.6455(3) 0.119(4) Uani 0.3 1 d G U P E 3
F5B F 0.3891(7) 0.1270(4) 0.7564(4) 0.126(4) Uani 0.3 1 d G U P E 3
F3B F 0.5430(4) 0.1352(4) 0.6864(5) 0.141(4) Uani 0.3 1 d G U P E 3
O192 O 0.3328(3) 0.3182(2) 0.41706(19) 0.0834(10) Uani 1 1 d . U . F 1
O162 O 0.5007(4) 0.5386(3) 0.2419(3) 0.0704(17) Uani 0.609(7) 1 d . . P G 1
C193 C 0.4521(4) 0.3847(3) 0.3526(3) 0.0845(15) Uani 1 1 d . U . F 1
H19A H 0.400592 0.416656 0.329341 0.127 Uiso 1 1 calc R U . F 1
H19B H 0.512973 0.363668 0.317377 0.127 Uiso 1 1 calc R U . F 1
H19C H 0.463556 0.414512 0.378829 0.127 Uiso 1 1 calc R U . F 1
C161 C 0.6116(4) 0.6093(3) 0.1738(3) 0.0430(14) Uani 0.609(7) 1 d . . P G 1
H16A H 0.631057 0.633588 0.200372 0.064 Uiso 0.609(7) 1 calc R U P G 1
H16B H 0.606788 0.640213 0.128377 0.064 Uiso 0.609(7) 1 calc R U P G 1
H16C H 0.660887 0.560041 0.166247 0.064 Uiso 0.609(7) 1 calc R U P G 1
C162 C 0.5111(6) 0.6002(4) 0.2152(4) 0.0441(16) Uani 0.609(7) 1 d . . P G 1
C192 C 0.4195(5) 0.3214(3) 0.4031(4) 0.0995(16) Uani 1 1 d . U . F 1
C163 C 0.4219(6) 0.6699(5) 0.2200(5) 0.056(2) Uani 0.609(7) 1 d . . P G 1
H16D H 0.364218 0.657170 0.223709 0.084 Uiso 0.609(7) 1 calc R U P G 1
H16E H 0.432890 0.706253 0.177799 0.084 Uiso 0.609(7) 1 calc R U P G 1
H16F H 0.410624 0.691635 0.261447 0.084 Uiso 0.609(7) 1 calc R U P G 1
C191 C 0.5043(5) 0.2562(4) 0.4120(6) 0.143(3) Uani 1 1 d . U . F 1
H19D H 0.499083 0.239391 0.462085 0.214 Uiso 1 1 calc R U . F 1
H19E H 0.564448 0.269281 0.389332 0.214 Uiso 1 1 calc R U . F 1
H19F H 0.506447 0.216034 0.390474 0.214 Uiso 1 1 calc R U . F 1
C152 C 0.5415(9) 0.6361(10) 0.2315(6) 0.083(5) Uani 0.391(7) 1 d . . P G 2
O152 O 0.5806(8) 0.6179(11) 0.2792(6) 0.165(8) Uani 0.391(7) 1 d . . P G 2
C151 C 0.5815(13) 0.6779(13) 0.1644(8) 0.105(7) Uani 0.391(7) 1 d . . P G 2
H15A H 0.611107 0.710014 0.173049 0.158 Uiso 0.391(7) 1 calc R U P G 2
H15B H 0.528379 0.708919 0.142343 0.158 Uiso 0.391(7) 1 calc R U P G 2
H15C H 0.631744 0.642627 0.133169 0.158 Uiso 0.391(7) 1 calc R U P G 2
C153 C 0.4499(13) 0.6235(12) 0.2388(8) 0.071(4) Uani 0.391(7) 1 d . . P G 2
H15D H 0.464835 0.581487 0.214564 0.107 Uiso 0.391(7) 1 calc R U P G 2
H15E H 0.405735 0.668597 0.218028 0.107 Uiso 0.391(7) 1 calc R U P G 2
H15F H 0.418097 0.611848 0.288597 0.107 Uiso 0.391(7) 1 calc R U P G 2
C201 C 0.3474(12) -0.0901(9) 0.1114(8) 0.126(4) Uani 0.6 1 d . U P H 1
H20A H 0.314498 -0.072951 0.073726 0.189 Uiso 0.6 1 calc R U P H 1
H20B H 0.303361 -0.105832 0.155048 0.189 Uiso 0.6 1 calc R U P H 1
H20C H 0.407640 -0.132342 0.098934 0.189 Uiso 0.6 1 calc R U P H 1
C202 C 0.3738(10) -0.0252(7) 0.1217(7) 0.079(3) Uani 0.6 1 d . U P H 1
C203 C 0.4866(11) -0.0411(9) 0.1046(9) 0.127(4) Uani 0.6 1 d . U P H 1
H20D H 0.522106 -0.091792 0.092367 0.191 Uiso 0.6 1 calc R U P H 1
H20E H 0.502349 -0.036900 0.145654 0.191 Uiso 0.6 1 calc R U P H 1
H20F H 0.506134 -0.004787 0.064958 0.191 Uiso 0.6 1 calc R U P H 1
O202 O 0.3176(7) 0.0246(5) 0.1567(6) 0.108(3) Uani 0.6 1 d . U P H 1
C91A C -0.112(3) 0.184(3) 0.615(3) 0.052(4) Uani 0.209(6) 1 d . U P A 2
C92A C -0.208(3) 0.1987(15) 0.6369(14) 0.054(3) Uani 0.209(6) 1 d . U P A 2
H92A H -0.249198 0.246142 0.621114 0.064 Uiso 0.209(6) 1 calc R U P A 2
C93A C -0.252(2) 0.1443(15) 0.6854(10) 0.054(3) Uani 0.209(6) 1 d . U P A 2
H93A H -0.321489 0.157932 0.703829 0.065 Uiso 0.209(6) 1 calc R U P A 2
C94A C -0.195(2) 0.0768(13) 0.7031(12) 0.058(3) Uani 0.209(6) 1 d . U P A 2
H94A H -0.225290 0.041084 0.732164 0.070 Uiso 0.209(6) 1 calc R U P A 2
C95A C -0.090(2) 0.0544(12) 0.6805(10) 0.060(3) Uani 0.209(6) 1 d . U P A 2
H95A H -0.051622 0.004849 0.694770 0.072 Uiso 0.209(6) 1 calc R U P A 2
C96A C -0.043(2) 0.1057(12) 0.6371(10) 0.056(3) Uani 0.209(6) 1 d . U P A 2
H96A H 0.026943 0.093351 0.622720 0.067 Uiso 0.209(6) 1 calc R U P A 2
O182 O 0.7725(14) -0.0706(13) 0.1743(11) 0.092(5) Uani 0.252(10) 1 d . U P C 3
C182 C 0.7322(18) -0.0700(15) 0.1302(14) 0.073(5) Uani 0.252(10) 1 d . U P C 3
C181 C 0.708(2) -0.1364(15) 0.1359(17) 0.112(7) Uani 0.252(10) 1 d . U P C 3
H18A H 0.759516 -0.168549 0.102194 0.167 Uiso 0.252(10) 1 calc R U P C 3
H18B H 0.644826 -0.121953 0.125755 0.167 Uiso 0.252(10) 1 calc R U P C 3
H18C H 0.704525 -0.163734 0.183523 0.167 Uiso 0.252(10) 1 calc R U P C 3
C183 C 0.684(3) -0.0086(19) 0.085(2) 0.116(8) Uani 0.252(10) 1 d . U P C 3
H18D H 0.612476 0.005772 0.105122 0.173 Uiso 0.252(10) 1 calc R U P C 3
H18E H 0.700622 -0.023630 0.038686 0.173 Uiso 0.252(10) 1 calc R U P C 3
H18F H 0.705481 0.034087 0.079336 0.173 Uiso 0.252(10) 1 calc R U P C 3
C85A C 0.1791(14) 0.1724(10) 0.6531(9) 0.047(4) Uani 0.209(6) 1 d G U P A 2
H85A H 0.188520 0.151714 0.698526 0.057 Uiso 0.209(6) 1 calc R U P A 2
C84A C 0.2569(12) 0.1891(10) 0.5975(10) 0.053(4) Uani 0.209(6) 1 d G U P A 2
H84A H 0.318380 0.179520 0.605705 0.063 Uiso 0.209(6) 1 calc R U P A 2
C83A C 0.2429(15) 0.2200(12) 0.5297(9) 0.049(3) Uani 0.209(6) 1 d G U P A 2
H83A H 0.294918 0.231155 0.492486 0.059 Uiso 0.209(6) 1 calc R U P A 2
C82A C 0.1510(19) 0.2343(15) 0.5175(10) 0.043(3) Uani 0.209(6) 1 d G U P A 2
H82A H 0.141596 0.254984 0.472087 0.051 Uiso 0.209(6) 1 calc R U P A 2
C81A C 0.0732(15) 0.2176(16) 0.5731(13) 0.041(3) Uani 0.209(6) 1 d G U P A 2
C86A C 0.0873(13) 0.1867(13) 0.6409(11) 0.045(4) Uani 0.209(6) 1 d G U P A 2
H86A H 0.035195 0.175544 0.678127 0.054 Uiso 0.209(6) 1 calc R U P A 2
C57A C 0.9537(12) 0.0159(9) 0.1831(11) 0.035(3) Uani 0.209(6) 1 d D U P A 2
H57D H 0.906511 0.034632 0.226027 0.052 Uiso 0.209(6) 1 calc R U P A 2
H57E H 1.012074 -0.023085 0.194548 0.052 Uiso 0.209(6) 1 calc R U P A 2
H57F H 0.923233 -0.005072 0.161422 0.052 Uiso 0.209(6) 1 calc R U P A 2
C56A C 1.0439(16) 0.0607(11) 0.0561(10) 0.035(4) Uani 0.209(6) 1 d D U P A 2
H56D H 1.004741 0.045227 0.036981 0.053 Uiso 0.209(6) 1 calc R U P A 2
H56E H 1.105097 0.019453 0.058811 0.053 Uiso 0.209(6) 1 calc R U P A 2
H56F H 1.059410 0.104227 0.025396 0.053 Uiso 0.209(6) 1 calc R U P A 2
C55A C 0.9842(15) 0.0815(10) 0.1308(10) 0.034(4) Uani 0.209(6) 1 d D U P A 2
C58A C 1.056(3) 0.106(3) 0.151(2) 0.036(5) Uani 0.209(6) 1 d D U P A 2
H58D H 1.084583 0.138062 0.110916 0.054 Uiso 0.209(6) 1 calc R U P A 2
H58E H 1.108333 0.062117 0.164320 0.054 Uiso 0.209(6) 1 calc R U P A 2
H58F H 1.019535 0.134620 0.190724 0.054 Uiso 0.209(6) 1 calc R U P A 2

loop_
_atom_site_aniso_label
_atom_site_aniso_U_11
_atom_site_aniso_U_22
_atom_site_aniso_U_33
_atom_site_aniso_U_23
_atom_site_aniso_U_13
_atom_site_aniso_U_12
Ru1 0.03232(13) 0.02144(12) 0.02019(12) -0.00045(8) -0.00499(9) -0.00669(9)
P2 0.0368(4) 0.0299(4) 0.0294(4) 0.0050(3) -0.0113(3) -0.0125(3)
P1 0.0438(4) 0.0251(4) 0.0214(3) -0.0012(3) -0.0072(3) -0.0065(3)
C32 0.0276(13) 0.0198(12) 0.0209(12) -0.0011(10) -0.0096(10) -0.0054(10)
C16 0.0257(13) 0.0138(11) 0.0200(12) -0.0026(9) -0.0085(10) -0.0013(10)
C18 0.0263(13) 0.0134(11) 0.0187(12) -0.0030(9) -0.0096(10) -0.0017(10)
C26 0.0260(13) 0.0154(11) 0.0193(12) -0.0030(9) -0.0076(10) -0.0031(10)
C25 0.0276(13) 0.0145(11) 0.0180(12) -0.0034(9) -0.0098(10) -0.0028(10)
C37 0.0297(14) 0.0151(11) 0.0231(12) -0.0003(9) -0.0110(11) -0.0045(10)
C31 0.0304(14) 0.0242(13) 0.0227(13) 0.0006(10) -0.0088(11) -0.0106(11)
C38 0.0298(14) 0.0145(11) 0.0201(12) -0.0031(9) -0.0098(10) -0.0041(10)
C9 0.0275(14) 0.0139(11) 0.0288(14) -0.0023(10) -0.0069(11) -0.0012(10)
C19 0.0266(13) 0.0127(11) 0.0194(12) -0.0027(9) -0.0086(10) -0.0022(10)
C21 0.0265(13) 0.0126(11) 0.0248(13) -0.0039(9) -0.0110(10) 0.0013(10)
C24 0.0268(13) 0.0133(11) 0.0178(12) -0.0030(9) -0.0096(10) -0.0017(10)
C33 0.0302(14) 0.0181(12) 0.0191(12) -0.0013(9) -0.0104(10) -0.0055(10)
C100 0.0283(14) 0.0246(13) 0.0214(13) -0.0052(10) -0.0060(11) -0.0037(11)
C15 0.0250(13) 0.0143(11) 0.0191(12) -0.0033(9) -0.0072(10) -0.0012(10)
C8 0.0274(14) 0.0146(11) 0.0284(13) -0.0003(10) -0.0101(11) -0.0023(10)
C23 0.0288(13) 0.0126(11) 0.0218(12) -0.0032(9) -0.0119(10) -0.0022(10)
C27 0.0265(13) 0.0184(12) 0.0196(12) -0.0030(9) -0.0078(10) -0.0039(10)
C20 0.0265(13) 0.0144(11) 0.0215(12) -0.0044(9) -0.0095(10) -0.0015(10)
C17 0.0267(13) 0.0138(11) 0.0231(12) -0.0020(9) -0.0088(10) -0.0015(10)
C102 0.0258(13) 0.0220(12) 0.0182(12) -0.0020(10) -0.0072(10) -0.0026(10)
C1 0.0243(13) 0.0185(12) 0.0213(12) -0.0043(10) -0.0071(10) -0.0026(10)
C42 0.0260(13) 0.0167(12) 0.0315(14) -0.0042(10) -0.0110(11) -0.0017(10)
C4 0.0275(13) 0.0129(11) 0.0252(13) -0.0004(9) -0.0093(11) -0.0011(10)
C14 0.0274(13) 0.0154(11) 0.0228(12) -0.0033(10) -0.0074(10) -0.0011(10)
C22 0.0279(13) 0.0133(11) 0.0232(12) -0.0042(9) -0.0110(10) -0.0008(10)
C71 0.0259(14) 0.0244(13) 0.0224(13) -0.0021(10) -0.0056(11) 0.0001(11)
C101 0.0243(13) 0.0249(13) 0.0227(13) -0.0048(10) -0.0060(10) -0.0020(11)
C5 0.0259(13) 0.0184(12) 0.0290(14) 0.0000(10) -0.0067(11) -0.0042(10)
C3 0.0249(13) 0.0148(11) 0.0226(12) -0.0027(9) -0.0090(10) -0.0013(10)
C2 0.0270(13) 0.0148(11) 0.0231(12) -0.0012(9) -0.0082(10) -0.0014(10)
C39 0.0312(14) 0.0152(12) 0.0243(13) -0.0020(10) -0.0116(11) -0.0036(10)
C41 0.0315(15) 0.0123(12) 0.0377(15) -0.0037(11) -0.0141(12) 0.0025(10)
C6 0.0308(14) 0.0158(12) 0.0309(14) 0.0028(10) -0.0118(11) -0.0041(11)
C36 0.0334(15) 0.0136(11) 0.0315(14) 0.0000(10) -0.0140(12) -0.0039(10)
C35 0.0376(15) 0.0179(12) 0.0279(14) 0.0015(10) -0.0151(12) -0.0115(11)
C28 0.0281(14) 0.0211(12) 0.0222(13) -0.0037(10) -0.0080(10) -0.0047(10)
C7 0.0273(14) 0.0143(12) 0.0329(14) -0.0006(10) -0.0102(11) 0.0000(10)
C30 0.0264(14) 0.0301(14) 0.0238(13) -0.0038(11) -0.0069(11) -0.0084(11)
C10 0.0311(15) 0.0151(12) 0.0401(16) 0.0008(11) -0.0078(12) -0.0014(11)
C29 0.0242(13) 0.0229(13) 0.0283(14) -0.0022(11) -0.0074(11) -0.0005(10)
C113 0.0476(19) 0.0294(15) 0.0337(16) -0.0049(12) -0.0138(14) -0.0077(13)
C111 0.0321(15) 0.0273(14) 0.0252(13) -0.0041(11) -0.0112(11) -0.0043(11)
C34 0.0304(14) 0.0214(13) 0.0269(13) 0.0004(10) -0.0114(11) -0.0097(11)
C47 0.0383(16) 0.0182(13) 0.0407(16) 0.0036(11) -0.0196(13) -0.0113(12)
C59 0.0291(14) 0.0159(12) 0.0397(16) 0.0053(11) -0.0111(12) -0.0052(11)
C76 0.0293(15) 0.0307(15) 0.0329(15) 0.0030(12) -0.0082(12) -0.0049(12)
C43 0.0345(16) 0.0112(12) 0.0539(19) -0.0044(12) -0.0129(14) 0.0032(11)
C105 0.0519(19) 0.0249(14) 0.0266(15) -0.0048(12) 0.0019(13) -0.0071(13)
C12 0.0254(14) 0.0203(13) 0.0352(15) -0.0047(11) -0.0037(11) -0.0019(11)
C13 0.0269(14) 0.0168(12) 0.0264(13) -0.0059(10) -0.0066(11) -0.0007(10)
C40 0.0362(15) 0.0119(11) 0.0361(15) 0.0017(10) -0.0131(12) -0.0039(11)
C72 0.0309(15) 0.0265(14) 0.0286(14) -0.0051(11) -0.0091(12) 0.0000(12)
C51 0.0280(14) 0.0324(15) 0.0283(14) -0.0010(11) -0.0067(11) -0.0091(12)
C114 0.0354(16) 0.0335(16) 0.0407(17) -0.0148(13) -0.0163(13) -0.0005(13)
C146 0.063(2) 0.0314(16) 0.0345(16) 0.0051(13) -0.0225(16) -0.0213(15)
C116 0.0338(15) 0.0370(16) 0.0232(13) -0.0037(12) -0.0093(12) -0.0083(12)
C107 0.0475(19) 0.0227(14) 0.0408(17) -0.0027(12) -0.0010(14) -0.0089(13)
C11 0.0281(14) 0.0149(12) 0.0430(17) -0.0026(11) -0.0076(12) 0.0033(11)
C62 0.0464(18) 0.0264(14) 0.0373(16) 0.0089(12) -0.0157(14) -0.0137(13)
C141 0.0518(19) 0.0327(16) 0.0376(17) 0.0099(13) -0.0237(15) -0.0219(14)
C60 0.0338(17) 0.0179(14) 0.068(2) 0.0126(14) -0.0148(16) -0.0067(12)
C112 0.0419(17) 0.0312(15) 0.0254(14) -0.0056(12) -0.0068(12) -0.0064(13)
C131 0.0405(17) 0.0398(17) 0.0381(17) 0.0088(13) -0.0165(14) -0.0185(14)
C55B 0.029(2) 0.0175(19) 0.034(3) -0.0019(18) -0.0047(19) 0.0035(15)
C106 0.052(2) 0.0279(15) 0.0405(17) -0.0097(13) -0.0126(15) -0.0090(14)
C73 0.0446(19) 0.0265(15) 0.0410(18) -0.0097(13) -0.0102(14) 0.0027(13)
C104 0.0356(17) 0.0270(15) 0.0443(18) -0.0090(13) -0.0057(14) -0.0006(13)
C48 0.0489(19) 0.0202(13) 0.0450(18) 0.0112(12) -0.0245(15) -0.0149(13)
C53 0.0285(15) 0.0382(17) 0.0364(16) -0.0055(13) -0.0027(12) -0.0089(13)
C115 0.0361(16) 0.0436(18) 0.0304(15) -0.0132(13) -0.0097(13) -0.0067(14)
C49 0.047(2) 0.0263(15) 0.061(2) 0.0087(14) -0.0130(17) -0.0204(14)
C126 0.0384(17) 0.0394(18) 0.0363(17) 0.0003(13) -0.0163(14) -0.0009(14)
C81B 0.059(3) 0.027(2) 0.040(2) -0.0106(19) -0.023(2) 0.006(2)
C61 0.0350(16) 0.0215(13) 0.0418(17) 0.0016(12) -0.0106(13) -0.0076(12)
C132 0.0475(19) 0.0406(18) 0.0354(17) 0.0049(14) -0.0137(14) -0.0189(15)
C103 0.0498(19) 0.0257(15) 0.0317(16) -0.0031(12) -0.0097(14) 0.0039(13)
C145 0.082(3) 0.0381(18) 0.0341(17) 0.0029(14) -0.0247(17) -0.0306(18)
C142 0.055(2) 0.0431(19) 0.055(2) 0.0149(16) -0.0319(18) -0.0248(17)
C50 0.070(2) 0.0231(15) 0.064(2) 0.0038(14) -0.043(2) -0.0185(15)
C125 0.046(2) 0.049(2) 0.052(2) -0.0092(17) -0.0203(17) 0.0070(16)
C52 0.0353(16) 0.0375(17) 0.0400(17) -0.0017(13) -0.0035(13) -0.0173(14)
C75 0.0267(16) 0.0407(18) 0.0485(19) 0.0019(15) -0.0084(14) 0.0006(13)
C133 0.052(2) 0.0453(19) 0.0426(19) 0.0115(15) -0.0144(16) -0.0261(16)
C74 0.0337(18) 0.0364(18) 0.050(2) -0.0082(15) -0.0032(15) 0.0106(14)
C54 0.0350(17) 0.057(2) 0.0402(18) 0.0013(15) -0.0142(14) -0.0175(16)
C144 0.101(3) 0.0385(18) 0.047(2) 0.0145(15) -0.049(2) -0.039(2)
C121 0.0331(17) 0.0395(18) 0.0409(18) 0.0034(14) -0.0097(14) -0.0023(14)
C82B 0.060(3) 0.038(3) 0.043(3) -0.014(2) -0.027(3) 0.006(2)
C143 0.072(3) 0.044(2) 0.065(3) 0.0160(18) -0.047(2) -0.0274(19)
C134 0.068(3) 0.060(2) 0.053(2) 0.0155(18) -0.0263(19) -0.045(2)
C58B 0.040(3) 0.032(4) 0.058(6) -0.001(4) -0.022(3) 0.002(3)
C136 0.062(2) 0.058(2) 0.0411(19) 0.0182(16) -0.0257(17) -0.0384(19)
C45 0.077(3) 0.0229(16) 0.059(2) -0.0052(15) -0.032(2) 0.0203(17)
C124 0.042(2) 0.074(3) 0.064(3) -0.015(2) -0.0071(19) 0.012(2)
C57B 0.038(2) 0.024(2) 0.043(3) 0.0064(19) -0.016(2) 0.0030(17)
C91B 0.091(5) 0.043(3) 0.020(3) -0.006(2) 0.006(3) -0.034(3)
C92B 0.078(4) 0.048(3) 0.027(2) -0.011(2) 0.006(2) -0.037(3)
C83B 0.062(3) 0.046(3) 0.054(3) -0.026(3) -0.035(3) 0.016(2)
C122 0.039(2) 0.055(2) 0.073(3) 0.007(2) 0.0000(19) -0.0088(18)
C56B 0.051(3) 0.028(2) 0.043(3) -0.006(2) -0.004(3) 0.013(2)
C135 0.080(3) 0.073(3) 0.049(2) 0.0169(19) -0.034(2) -0.053(2)
C46 0.104(4) 0.042(2) 0.069(3) -0.034(2) -0.048(3) 0.039(2)
C123 0.041(2) 0.073(3) 0.082(3) 0.004(3) 0.010(2) 0.001(2)
C84B 0.072(4) 0.046(3) 0.063(3) -0.023(3) -0.042(3) 0.021(3)
C96B 0.095(4) 0.039(2) 0.027(2) -0.0065(17) 0.010(3) -0.030(3)
C95B 0.111(5) 0.045(3) 0.033(3) -0.010(2) 0.011(3) -0.038(3)
C86B 0.076(4) 0.041(3) 0.043(2) -0.006(2) -0.031(3) 0.008(3)
C85B 0.093(4) 0.039(3) 0.054(3) -0.006(2) -0.045(3) 0.017(3)
C93B 0.089(4) 0.059(3) 0.033(2) -0.013(2) 0.008(2) -0.046(3)
C94B 0.109(4) 0.058(3) 0.035(2) -0.010(2) 0.010(3) -0.055(3)
C44 0.050(2) 0.0285(17) 0.146(3) -0.011(2) -0.003(2) -0.0035(16)
F4C 0.122(6) 0.070(4) 0.076(4) 0.005(3) -0.033(4) -0.029(4)
F6C 0.097(5) 0.144(7) 0.076(5) -0.010(5) -0.001(5) -0.074(5)
F2C 0.083(5) 0.098(5) 0.075(4) -0.001(4) -0.027(4) 0.015(4)
P3C 0.0607(19) 0.047(2) 0.0463(17) -0.0071(14) -0.0063(14) -0.0208(17)
F1C 0.151(9) 0.105(8) 0.092(6) -0.034(6) -0.020(7) -0.063(6)
F5C 0.066(4) 0.065(4) 0.086(5) -0.021(3) -0.002(3) -0.021(3)
F3C 0.106(5) 0.083(4) 0.060(4) -0.034(3) -0.006(4) -0.018(4)
C172 0.057(4) 0.054(3) 0.063(4) 0.003(3) -0.022(3) -0.013(3)
O172 0.146(6) 0.075(4) 0.163(6) 0.039(4) -0.115(5) -0.044(4)
C173 0.097(5) 0.055(4) 0.075(4) -0.005(3) -0.049(4) 0.000(4)
C171 0.125(7) 0.053(4) 0.141(7) -0.014(5) -0.002(6) -0.018(4)
P3A 0.0471(18) 0.0411(18) 0.059(2) -0.0201(17) -0.0090(18) -0.0196(14)
F3A 0.106(7) 0.102(6) 0.160(8) -0.093(6) 0.033(6) -0.071(6)
F5A 0.089(6) 0.054(5) 0.115(7) -0.023(5) 0.001(6) -0.026(4)
F2A 0.043(5) 0.127(8) 0.128(7) -0.021(6) 0.010(5) -0.041(5)
F1A 0.079(5) 0.067(5) 0.070(5) -0.021(4) -0.016(4) -0.038(4)
F6A 0.113(6) 0.068(5) 0.074(5) -0.039(4) 0.016(5) -0.065(5)
F4A 0.101(6) 0.104(6) 0.090(6) -0.016(5) -0.031(5) -0.056(5)
P3B 0.058(2) 0.0408(18) 0.084(3) -0.025(2) -0.041(2) -0.0010(16)
F2B 0.157(9) 0.122(8) 0.137(8) -0.073(6) -0.062(7) -0.024(7)
F6B 0.187(9) 0.106(7) 0.186(10) -0.036(8) -0.009(8) -0.068(7)
F1B 0.112(8) 0.135(8) 0.139(8) -0.052(7) -0.011(7) -0.006(7)
F4B 0.132(8) 0.077(6) 0.120(7) -0.021(6) -0.028(6) -0.004(6)
F5B 0.167(9) 0.107(7) 0.116(8) -0.033(6) -0.023(7) -0.060(7)
F3B 0.126(8) 0.112(7) 0.209(9) -0.072(7) -0.061(8) -0.021(7)
O192 0.0607(19) 0.098(3) 0.081(2) -0.0343(19) -0.0227(17) 0.0016(18)
O162 0.066(3) 0.054(3) 0.081(4) -0.004(3) -0.011(3) -0.021(3)
C193 0.049(2) 0.111(4) 0.102(4) -0.065(3) -0.013(2) -0.010(2)
C161 0.042(3) 0.033(3) 0.053(4) -0.008(3) -0.017(3) -0.008(2)
C162 0.050(4) 0.040(3) 0.043(4) -0.014(3) -0.014(3) -0.008(3)
C192 0.072(3) 0.070(3) 0.157(5) -0.049(3) -0.049(3) 0.011(2)
C163 0.043(4) 0.055(4) 0.066(5) -0.029(4) -0.015(3) 0.000(4)
C191 0.102(4) 0.085(4) 0.274(8) -0.024(5) -0.111(5) -0.016(3)
C152 0.050(6) 0.157(14) 0.047(6) -0.040(8) -0.016(5) -0.023(8)
O152 0.060(6) 0.33(2) 0.066(7) -0.028(9) -0.031(5) -0.014(9)
C151 0.109(12) 0.18(2) 0.056(8) -0.018(10) -0.010(8) -0.090(14)
C153 0.061(10) 0.111(14) 0.059(8) -0.027(10) -0.020(7) -0.033(11)
C201 0.143(9) 0.137(8) 0.134(9) -0.036(7) -0.029(7) -0.080(8)
C202 0.090(6) 0.055(6) 0.076(7) -0.019(5) -0.009(5) -0.011(6)
C203 0.113(8) 0.109(7) 0.143(9) -0.040(8) 0.006(8) -0.038(6)
O202 0.107(6) 0.060(4) 0.131(6) -0.017(4) 0.007(5) -0.031(4)
C91A 0.093(5) 0.047(5) 0.027(6) -0.015(5) 0.002(5) -0.045(5)
C92A 0.094(6) 0.051(6) 0.024(5) -0.009(5) 0.002(5) -0.045(5)
C93A 0.096(6) 0.053(5) 0.024(5) -0.009(5) 0.003(5) -0.049(5)
C94A 0.100(6) 0.050(5) 0.029(5) -0.015(5) 0.008(5) -0.044(5)
C95A 0.101(5) 0.049(5) 0.031(5) -0.011(4) 0.005(5) -0.042(5)
C96A 0.098(6) 0.046(5) 0.029(5) -0.009(4) 0.001(5) -0.043(5)
O182 0.089(9) 0.104(11) 0.099(10) -0.010(9) -0.045(8) -0.034(8)
C182 0.062(9) 0.074(10) 0.094(10) -0.014(9) -0.048(8) -0.009(8)
C181 0.113(13) 0.088(12) 0.128(13) -0.026(11) -0.053(11) -0.003(11)
C183 0.113(13) 0.089(13) 0.135(14) -0.001(12) -0.045(12) -0.023(12)
C85A 0.055(6) 0.043(6) 0.047(6) -0.014(5) -0.035(5) 0.004(5)
C84A 0.060(6) 0.039(6) 0.054(6) -0.018(5) -0.035(5) 0.012(5)
C83A 0.058(6) 0.041(6) 0.053(6) -0.020(5) -0.039(6) 0.007(5)
C82A 0.053(5) 0.034(6) 0.054(6) -0.018(5) -0.040(5) 0.001(5)
C81A 0.053(5) 0.034(6) 0.049(6) -0.018(5) -0.042(5) 0.005(5)
C86A 0.055(6) 0.037(6) 0.051(6) -0.021(5) -0.040(5) 0.009(5)
C57A 0.025(6) 0.020(6) 0.048(8) -0.001(6) -0.019(6) 0.010(5)
C56A 0.034(5) 0.028(5) 0.034(5) -0.005(3) -0.005(3) -0.003(3)
C55A 0.031(7) 0.020(6) 0.036(7) -0.004(5) -0.010(6) 0.007(4)
C58A 0.038(8) 0.020(9) 0.038(10) -0.002(8) -0.021(8) 0.011(6)

loop_
_atom_type_symbol
_atom_type_description
_atom_type_scat_dispersion_real
_atom_type_scat_dispersion_imag
_atom_type_scat_source
C C 0.0033 0.0016 'International Tables Vol C Tables 4.2.6.8 and 6.1.1.4'
H H 0.0000 0.0000 'International Tables Vol C Tables 4.2.6.8 and 6.1.1.4'
F F 0.0171 0.0103 'International Tables Vol C Tables 4.2.6.8 and 6.1.1.4'
O O 0.0106 0.0060 'International Tables Vol C Tables 4.2.6.8 and 6.1.1.4'
P P 0.1023 0.0942 'International Tables Vol C Tables 4.2.6.8 and 6.1.1.4'
Ru Ru -1.2594 0.8363 'International Tables Vol C Tables 4.2.6.8 and 6.1.1.4'

loop_
_exptl_crystal_face_index_h
_exptl_crystal_face_index_k
_exptl_crystal_face_index_l
_exptl_crystal_face_perp_dist
-17 -20 -18 0.1034
-21 -12 -5 0.1626
-19 -15 -19 0.1035
2 0 27 0.1298
10 -16 -4 0.0779
8 -19 -2 0.0697
4 -20 -12 0.0790
-3 -25 -11 0.0692
2 -23 2 0.0734
1 -14 20 0.1266
3 -23 -5 0.0625
0 -4 25 0.1316
-8 -21 -23 0.1197
17 23 5 0.1039
18 20 17 0.1104
10 26 3 0.0773
6 27 7 0.0580
1 25 3 0.0379
10 27 10 0.0764
20 7 16 0.1304
-5 21 -5 0.0495
-16 1 -20 0.1030
18 14 22 0.1294
0 25 9 0.0614
0 25 0 0.0332
-19 -11 -19 0.1026
1 18 -15 0.1077
-15 7 -14 0.0817
3 -7 -24 0.1440
20 17 5 0.1181
4 -19 -16 0.0947
-2 24 0 0.0398
9 -17 -5 0.0763

loop_
_geom_angle_atom_site_label_1
_geom_angle_atom_site_label_2
_geom_angle_atom_site_label_3
_geom_angle
_geom_angle_site_symmetry_1
_geom_angle_site_symmetry_3
_geom_angle_publ_flag
P2 Ru1 P1 97.60(3) . . ?
C100 Ru1 P2 91.20(9) . . ?
C100 Ru1 P1 96.07(8) . . ?
C100 Ru1 C105 92.62(11) . . ?
C100 Ru1 C107 153.85(12) . . ?
C100 Ru1 C106 119.98(12) . . ?
C100 Ru1 C104 99.15(12) . . ?
C100 Ru1 C103 133.19(13) . . ?
C105 Ru1 P2 117.07(10) . . ?
C105 Ru1 P1 144.05(9) . . ?
C105 Ru1 C107 61.26(11) . . ?
C105 Ru1 C104 36.50(12) . . ?
C105 Ru1 C103 60.62(11) . . ?
C107 Ru1 P2 99.39(10) . . ?
C107 Ru1 P1 106.03(9) . . ?
C107 Ru1 C103 36.42(13) . . ?
C106 Ru1 P2 90.37(10) . . ?
C106 Ru1 P1 142.96(9) . . ?
C106 Ru1 C105 36.85(13) . . ?
C106 Ru1 C107 36.94(12) . . ?
C106 Ru1 C104 61.40(13) . . ?
C106 Ru1 C103 61.02(12) . . ?
C104 Ru1 P2 151.45(9) . . ?
C104 Ru1 P1 107.57(9) . . ?
C104 Ru1 C107 61.22(12) . . ?
C104 Ru1 C103 36.41(12) . . ?
C103 Ru1 P2 134.34(10) . . ?
C103 Ru1 P1 88.86(8) . . ?
C141 P2 Ru1 113.58(11) . . ?
C141 P2 C131 102.52(14) . . ?
C131 P2 Ru1 110.19(11) . . ?
C121 P2 Ru1 123.22(12) . . ?
C121 P2 C141 100.66(15) . . ?
C121 P2 C131 104.38(16) . . ?
C111 P1 Ru1 122.91(9) . . ?
C111 P1 C91B 105.4(3) . . ?
C111 P1 C81A 96.5(8) . . ?
C81B P1 Ru1 111.5(2) . . ?
C81B P1 C111 101.1(3) . . ?
C81B P1 C91B 106.1(4) . . ?
C91B P1 Ru1 108.6(4) . . ?
C91A P1 Ru1 113.5(17) . . ?
C91A P1 C111 108.4(15) . . ?
C91A P1 C81A 102.7(17) . . ?
C81A P1 Ru1 109.7(8) . . ?
C31 C32 C33 121.2(2) . . ?
C31 C32 C27 119.5(2) . . ?
C27 C32 C33 119.3(2) . . ?
C18 C16 C17 120.0(2) . . ?
C15 C16 C18 119.9(2) . . ?
C15 C16 C17 120.1(2) . . ?
C16 C18 C19 120.0(2) . . ?
C24 C18 C16 119.9(2) . . ?
C24 C18 C19 120.2(2) . . ?
C25 C26 C15 120.1(2) . . ?
C25 C26 C27 119.9(2) . . ?
C15 C26 C27 120.0(2) . . ?
C26 C25 C38 119.9(2) . . ?
C26 C25 C24 120.0(2) . . ?
C24 C25 C38 120.0(2) . . ?
C38 C37 C39 119.2(2) . . ?
C36 C37 C38 118.9(2) . . ?
C36 C37 C39 121.8(2) . . ?
C32 C31 H31 118.8 . . ?
C30 C31 C32 122.4(2) . . ?
C30 C31 H31 118.8 . . ?
C37 C38 C25 120.5(2) . . ?
C33 C38 C25 120.5(2) . . ?
C33 C38 C37 118.9(2) . . ?
C14 C9 C8 119.3(2) . . ?
C10 C9 C8 121.3(2) . . ?
C10 C9 C14 119.4(3) . . ?
C20 C19 C18 120.1(2) . . ?
C20 C19 C3 119.4(2) . . ?
C3 C19 C18 120.5(2) . . ?
C20 C21 H21 119.1 . . ?
C20 C21 C1 121.8(2) . . ?
C1 C21 H21 119.1 . . ?
C18 C24 C23 120.0(2) . . ?
C25 C24 C18 120.0(2) . . ?
C25 C24 C23 120.0(2) . . ?
C38 C33 C32 119.4(2) . . ?
C34 C33 C32 121.2(2) . . ?
C34 C33 C38 119.3(2) . . ?
C101 C100 Ru1 171.2(2) . . ?
C16 C15 C26 120.1(2) . . ?
C16 C15 C14 120.0(2) . . ?
C26 C15 C14 119.8(2) . . ?
C17 C8 C9 119.5(2) . . ?
C7 C8 C9 121.2(2) . . ?
C7 C8 C17 119.3(2) . . ?
C22 C23 C24 120.5(2) . . ?
C22 C23 C39 119.1(2) . . ?
C39 C23 C24 120.4(2) . . ?
C32 C27 C26 120.8(2) . . ?
C32 C27 C28 118.8(2) . . ?
C28 C27 C26 120.4(2) . . ?
C19 C20 C22 119.7(2) . . ?
C21 C20 C19 119.3(2) . . ?
C21 C20 C22 121.0(2) . . ?
C8 C17 C16 120.3(2) . . ?
C4 C17 C16 120.9(2) . . ?
C4 C17 C8 118.8(2) . . ?
C1 C102 C71 122.2(2) . . ?
C101 C102 C1 121.0(2) . . ?
C101 C102 C71 116.7(2) . . ?
C21 C1 C102 122.0(2) . . ?
C21 C1 C2 118.1(2) . . ?
C2 C1 C102 119.9(2) . . ?
C22 C42 H42 119.0 . . ?
C41 C42 H42 119.0 . . ?
C41 C42 C22 121.9(3) . . ?
C17 C4 C3 119.1(2) . . ?
C5 C4 C17 119.1(2) . . ?
C5 C4 C3 121.9(2) . . ?
C9 C14 C15 120.6(2) . . ?
C9 C14 C13 118.9(2) . . ?
C13 C14 C15 120.4(2) . . ?
C23 C22 C20 119.3(2) . . ?
C42 C22 C23 119.2(2) . . ?
C42 C22 C20 121.3(2) . . ?
C76 C71 C102 119.2(3) . . ?
C72 C71 C102 121.9(3) . . ?
C72 C71 C76 118.8(3) . . ?
C100 C101 C102 169.3(3) . . ?
C4 C5 H5 118.5 . . ?
C4 C5 C6 122.9(3) . . ?
C6 C5 H5 118.5 . . ?
C19 C3 C4 119.5(2) . . ?
C2 C3 C19 118.8(2) . . ?
C2 C3 C4 121.7(2) . . ?
C1 C2 H2 118.8 . . ?
C3 C2 C1 122.4(2) . . ?
C3 C2 H2 118.8 . . ?
C23 C39 C37 119.9(2) . . ?
C40 C39 C37 121.2(2) . . ?
C40 C39 C23 118.8(3) . . ?
C42 C41 C43 121.9(3) . . ?
C40 C41 C42 118.0(2) . . ?
C40 C41 C43 119.9(2) . . ?
C5 C6 C59 120.0(2) . . ?
C7 C6 C5 117.4(2) . . ?
C7 C6 C59 122.5(2) . . ?
C37 C36 H36 118.5 . . ?
C35 C36 C37 123.1(2) . . ?
C35 C36 H36 118.5 . . ?
C36 C35 C34 117.3(2) . . ?
C36 C35 C47 121.4(2) . . ?
C34 C35 C47 121.1(3) . . ?
C27 C28 C13 119.5(2) . . ?
C29 C28 C27 119.2(2) . . ?
C29 C28 C13 121.2(2) . . ?
C8 C7 H7 118.8 . . ?
C6 C7 C8 122.4(2) . . ?
C6 C7 H7 118.8 . . ?
C31 C30 C29 117.4(2) . . ?
C31 C30 C51 123.1(2) . . ?
C29 C30 C51 119.5(2) . . ?
C9 C10 H10 119.0 . . ?
C11 C10 C9 122.0(3) . . ?
C11 C10 H10 119.0 . . ?
C28 C29 C30 122.7(2) . . ?
C28 C29 H29 118.6 . . ?
C30 C29 H29 118.6 . . ?
C114 C113 H113 120.0 . . ?
C112 C113 H113 120.0 . . ?
C112 C113 C114 119.9(3) . . ?
C116 C111 P1 122.4(2) . . ?
C112 C111 P1 119.2(2) . . ?
C112 C111 C116 118.3(3) . . ?
C33 C34 H34 118.8 . . ?
C35 C34 C33 122.4(3) . . ?
C35 C34 H34 118.8 . . ?
C35 C47 C48 111.0(2) . . ?
C35 C47 C50 107.0(2) . . ?
C48 C47 C50 108.4(3) . . ?
C49 C47 C35 112.6(2) . . ?
C49 C47 C48 108.4(3) . . ?
C49 C47 C50 109.4(3) . . ?
C62 C59 C6 108.8(2) . . ?
C62 C59 C60 107.7(3) . . ?
C62 C59 C61 110.9(2) . . ?
C60 C59 C6 112.5(2) . . ?
C61 C59 C6 108.8(2) . . ?
C61 C59 C60 108.1(2) . . ?
C71 C76 H76 119.8 . . ?
C75 C76 C71 120.5(3) . . ?
C75 C76 H76 119.8 . . ?
C45 C43 C41 111.0(3) . . ?
C46 C43 C41 107.0(3) . . ?
C46 C43 C45 106.7(3) . . ?
C44 C43 C41 111.9(3) . . ?
C44 C43 C45 107.5(3) . . ?
C44 C43 C46 112.5(4) . . ?
Ru1 C105 H105 122.9 . . ?
C106 C105 Ru1 70.68(17) . . ?
C106 C105 H105 125.9 . . ?
C104 C105 Ru1 72.21(17) . . ?
C104 C105 H105 125.9 . . ?
C104 C105 C106 108.3(3) . . ?
C13 C12 H12 118.6 . . ?
C11 C12 H12 118.6 . . ?
C11 C12 C13 122.9(3) . . ?
C14 C13 C28 119.5(2) . . ?
C12 C13 C14 119.0(2) . . ?
C12 C13 C28 121.4(2) . . ?
C39 C40 H40 118.6 . . ?
C41 C40 C39 122.7(2) . . ?
C41 C40 H40 118.6 . . ?
C71 C72 H72 120.0 . . ?
C73 C72 C71 119.9(3) . . ?
C73 C72 H72 120.0 . . ?
C30 C51 C53 109.7(2) . . ?
C30 C51 C54 109.1(2) . . ?
C53 C51 C54 109.4(3) . . ?
C52 C51 C30 112.2(2) . . ?
C52 C51 C53 108.7(2) . . ?
C52 C51 C54 107.7(3) . . ?
C113 C114 H114 120.3 . . ?
C115 C114 C113 119.5(3) . . ?
C115 C114 H114 120.3 . . ?
C141 C146 H146 119.9 . . ?
C141 C146 C145 120.2(3) . . ?
C145 C146 H146 119.9 . . ?
C111 C116 H116 119.8 . . ?
C115 C116 C111 120.4(3) . . ?
C115 C116 H116 119.8 . . ?
Ru1 C107 H107 123.3 . . ?
C106 C107 Ru1 70.05(17) . . ?
C106 C107 H107 126.6 . . ?
C103 C107 Ru1 71.79(18) . . ?
C103 C107 H107 126.6 . . ?
C103 C107 C106 106.9(3) . . ?
C10 C11 C12 117.7(3) . . ?
C10 C11 C55B 122.4(3) . . ?
C10 C11 C55A 125.7(8) . . ?
C12 C11 C55B 119.8(3) . . ?
C12 C11 C55A 114.9(8) . . ?
C59 C62 H62A 109.5 . . ?
C59 C62 H62B 109.5 . . ?
C59 C62 H62C 109.5 . . ?
H62A C62 H62B 109.5 . . ?
H62A C62 H62C 109.5 . . ?
H62B C62 H62C 109.5 . . ?
C146 C141 P2 121.1(3) . . ?
C146 C141 C142 119.0(3) . . ?
C142 C141 P2 119.9(3) . . ?
C59 C60 H60A 109.5 . . ?
C59 C60 H60B 109.5 . . ?
C59 C60 H60C 109.5 . . ?
H60A C60 H60B 109.5 . . ?
H60A C60 H60C 109.5 . . ?
H60B C60 H60C 109.5 . . ?
C113 C112 C111 121.1(3) . . ?
C113 C112 H112 119.4 . . ?
C111 C112 H112 119.4 . . ?
C132 C131 P2 119.0(3) . . ?
C136 C131 P2 122.6(2) . . ?
C136 C131 C132 118.3(3) . . ?
C58B C55B C11 111.1(7) . . ?
C58B C55B C57B 106.6(6) . . ?
C58B C55B C56B 111.4(5) . . ?
C57B C55B C11 113.3(4) . . ?
C57B C55B C56B 108.3(4) . . ?
C56B C55B C11 106.2(4) . . ?
Ru1 C106 H106 120.4 . . ?
C105 C106 Ru1 72.47(18) . . ?
C105 C106 C107 108.3(3) . . ?
C105 C106 H106 125.9 . . ?
C107 C106 Ru1 73.01(18) . . ?
C107 C106 H106 125.9 . . ?
C72 C73 H73 119.8 . . ?
C74 C73 C72 120.4(3) . . ?
C74 C73 H73 119.8 . . ?
Ru1 C104 H104 122.2 . . ?
C105 C104 Ru1 71.29(18) . . ?
C105 C104 H104 126.3 . . ?
C105 C104 C103 107.4(3) . . ?
C103 C104 Ru1 71.93(18) . . ?
C103 C104 H104 126.3 . . ?
C47 C48 H48A 109.5 . . ?
C47 C48 H48B 109.5 . . ?
C47 C48 H48C 109.5 . . ?
H48A C48 H48B 109.5 . . ?
H48A C48 H48C 109.5 . . ?
H48B C48 H48C 109.5 . . ?
C51 C53 H53A 109.5 . . ?
C51 C53 H53B 109.5 . . ?
C51 C53 H53C 109.5 . . ?
H53A C53 H53B 109.5 . . ?
H53A C53 H53C 109.5 . . ?
H53B C53 H53C 109.5 . . ?
C114 C115 C116 120.6(3) . . ?
C114 C115 H115 119.7 . . ?
C116 C115 H115 119.7 . . ?
C47 C49 H49A 109.5 . . ?
C47 C49 H49B 109.5 . . ?
C47 C49 H49C 109.5 . . ?
H49A C49 H49B 109.5 . . ?
H49A C49 H49C 109.5 . . ?
H49B C49 H49C 109.5 . . ?
C125 C126 H126 119.8 . . ?
C125 C126 C121 120.4(4) . . ?
C121 C126 H126 119.8 . . ?
C82B C81B P1 119.3(5) . . ?
C82B C81B C86B 118.5(5) . . ?
C86B C81B P1 122.1(5) . . ?
C59 C61 H61A 109.5 . . ?
C59 C61 H61B 109.5 . . ?
C59 C61 H61C 109.5 . . ?
H61A C61 H61B 109.5 . . ?
H61A C61 H61C 109.5 . . ?
H61B C61 H61C 109.5 . . ?
C131 C132 H132 119.8 . . ?
C133 C132 C131 120.5(3) . . ?
C133 C132 H132 119.8 . . ?
Ru1 C103 H103 122.7 . . ?
C107 C103 Ru1 71.79(18) . . ?
C107 C103 H103 125.5 . . ?
C104 C103 Ru1 71.67(17) . . ?
C104 C103 C107 109.1(3) . . ?
C104 C103 H103 125.5 . . ?
C146 C145 H145 120.0 . . ?
C144 C145 C146 120.0(4) . . ?
C144 C145 H145 120.0 . . ?
C141 C142 H142 119.8 . . ?
C143 C142 C141 120.4(4) . . ?
C143 C142 H142 119.8 . . ?
C47 C50 H50A 109.5 . . ?
C47 C50 H50B 109.5 . . ?
C47 C50 H50C 109.5 . . ?
H50A C50 H50B 109.5 . . ?
H50A C50 H50C 109.5 . . ?
H50B C50 H50C 109.5 . . ?
C126 C125 H125 120.2 . . ?
C124 C125 C126 119.6(4) . . ?
C124 C125 H125 120.2 . . ?
C51 C52 H52A 109.5 . . ?
C51 C52 H52B 109.5 . . ?
C51 C52 H52C 109.5 . . ?
H52A C52 H52B 109.5 . . ?
H52A C52 H52C 109.5 . . ?
H52B C52 H52C 109.5 . . ?
C76 C75 H75 120.0 . . ?
C76 C75 C74 120.1(3) . . ?
C74 C75 H75 120.0 . . ?
C132 C133 H133 119.7 . . ?
C134 C133 C132 120.6(3) . . ?
C134 C133 H133 119.7 . . ?
C73 C74 C75 120.3(3) . . ?
C73 C74 H74 119.8 . . ?
C75 C74 H74 119.8 . . ?
C51 C54 H54A 109.5 . . ?
C51 C54 H54B 109.5 . . ?
C51 C54 H54C 109.5 . . ?
H54A C54 H54B 109.5 . . ?
H54A C54 H54C 109.5 . . ?
H54B C54 H54C 109.5 . . ?
C145 C144 H144 119.9 . . ?
C143 C144 C145 120.3(3) . . ?
C143 C144 H144 119.9 . . ?
C126 C121 P2 116.6(3) . . ?
C126 C121 C122 119.4(3) . . ?
C122 C121 P2 123.9(3) . . ?
C81B C82B H82B 118.9 . . ?
C83B C82B C81B 122.2(6) . . ?
C83B C82B H82B 118.9 . . ?
C142 C143 H143 119.9 . . ?
C144 C143 C142 120.1(4) . . ?
C144 C143 H143 119.9 . . ?
C133 C134 H134 120.1 . . ?
C133 C134 C135 119.7(3) . . ?
C135 C134 H134 120.1 . . ?
C55B C58B H58A 109.5 . . ?
C55B C58B H58B 109.5 . . ?
C55B C58B H58C 109.5 . . ?
H58A C58B H58B 109.5 . . ?
H58A C58B H58C 109.5 . . ?
H58B C58B H58C 109.5 . . ?
C131 C136 H136 119.5 . . ?
C131 C136 C135 121.0(3) . . ?
C135 C136 H136 119.5 . . ?
C43 C45 H45A 109.5 . . ?
C43 C45 H45B 109.5 . . ?
C43 C45 H45C 109.5 . . ?
H45A C45 H45B 109.5 . . ?
H45A C45 H45C 109.5 . . ?
H45B C45 H45C 109.5 . . ?
C125 C124 H124 119.9 . . ?
C125 C124 C123 120.2(4) . . ?
C123 C124 H124 119.9 . . ?
C55B C57B H57A 109.5 . . ?
C55B C57B H57B 109.5 . . ?
C55B C57B H57C 109.5 . . ?
H57A C57B H57B 109.5 . . ?
H57A C57B H57C 109.5 . . ?
H57B C57B H57C 109.5 . . ?
C92B C91B P1 120.2(6) . . ?
C96B C91B P1 121.0(6) . . ?
C96B C91B C92B 118.4(8) . . ?
C91B C92B H92B 119.6 . . ?
C93B C92B C91B 120.8(7) . . ?
C93B C92B H92B 119.6 . . ?
C82B C83B H83B 120.7 . . ?
C84B C83B C82B 118.5(6) . . ?
C84B C83B H83B 120.7 . . ?
C121 C122 H122 120.2 . . ?
C123 C122 C121 119.6(4) . . ?
C123 C122 H122 120.2 . . ?
C55B C56B H56A 109.5 . . ?
C55B C56B H56B 109.5 . . ?
C55B C56B H56C 109.5 . . ?
H56A C56B H56B 109.5 . . ?
H56A C56B H56C 109.5 . . ?
H56B C56B H56C 109.5 . . ?
C134 C135 C136 119.9(4) . . ?
C134 C135 H135 120.1 . . ?
C136 C135 H135 120.1 . . ?
C43 C46 H46A 109.5 . . ?
C43 C46 H46B 109.5 . . ?
C43 C46 H46C 109.5 . . ?
H46A C46 H46B 109.5 . . ?
H46A C46 H46C 109.5 . . ?
H46B C46 H46C 109.5 . . ?
C124 C123 H123 119.6 . . ?
C122 C123 C124 120.7(4) . . ?
C122 C123 H123 119.6 . . ?
C83B C84B H84B 119.6 . . ?
C83B C84B C85B 120.7(6) . . ?
C85B C84B H84B 119.6 . . ?
C91B C96B H96B 119.7 . . ?
C95B C96B C91B 120.6(7) . . ?
C95B C96B H96B 119.7 . . ?
C96B C95B H95B 119.7 . . ?
C94B C95B C96B 120.6(5) . . ?
C94B C95B H95B 119.7 . . ?
C81B C86B H86B 120.2 . . ?
C85B C86B C81B 119.6(6) . . ?
C85B C86B H86B 120.2 . . ?
C84B C85B C86B 120.5(5) . . ?
C84B C85B H85B 119.8 . . ?
C86B C85B H85B 119.8 . . ?
C92B C93B H93B 120.4 . . ?
C94B C93B C92B 119.3(6) . . ?
C94B C93B H93B 120.4 . . ?
C95B C94B C93B 120.3(6) . . ?
C95B C94B H94B 119.9 . . ?
C93B C94B H94B 119.9 . . ?
C43 C44 H44A 109.5 . . ?
C43 C44 H44B 109.5 . . ?
C43 C44 H44C 109.5 . . ?
H44A C44 H44B 109.5 . . ?
H44A C44 H44C 109.5 . . ?
H44B C44 H44C 109.5 . . ?
F4C P3C F6C 87.6(6) . . ?
F4C P3C F2C 177.7(6) . . ?
F4C P3C F1C 92.7(6) . . ?
F4C P3C F5C 88.0(5) . . ?
F4C P3C F3C 90.5(5) . . ?
F6C P3C F2C 94.7(6) . . ?
F6C P3C F5C 175.2(6) . . ?
F6C P3C F3C 91.0(5) . . ?
F2C P3C F5C 89.8(5) . . ?
F1C P3C F6C 87.6(7) . . ?
F1C P3C F2C 87.8(7) . . ?
F1C P3C F5C 90.8(6) . . ?
F1C P3C F3C 176.5(7) . . ?
F3C P3C F2C 89.1(5) . . ?
F3C P3C F5C 90.9(5) . . ?
O172 C172 C173 120.7(7) . . ?
O172 C172 C171 124.6(7) . . ?
C173 C172 C171 114.7(7) . . ?
C172 C173 H17A 109.5 . . ?
C172 C173 H17B 109.5 . . ?
C172 C173 H17C 109.5 . . ?
H17A C173 H17B 109.5 . . ?
H17A C173 H17C 109.5 . . ?
H17B C173 H17C 109.5 . . ?
C172 C171 H17D 109.5 . . ?
C172 C171 H17E 109.5 . . ?
C172 C171 H17F 109.5 . . ?
H17D C171 H17E 109.5 . . ?
H17D C171 H17F 109.5 . . ?
H17E C171 H17F 109.5 . . ?
F3A P3A F5A 90.0 . . ?
F3A P3A F4A 90.0 . . ?
F2A P3A F3A 90.0 . . ?
F2A P3A F5A 90.0 . . ?
F2A P3A F1A 90.0 . . ?
F2A P3A F4A 179.9 . . ?
F1A P3A F3A 179.9 . . ?
F1A P3A F5A 90.0 . . ?
F1A P3A F4A 89.9 . . ?
F6A P3A F3A 90.1 . . ?
F6A P3A F5A 179.9 . . ?
F6A P3A F2A 90.1 . . ?
F6A P3A F1A 90.0 . . ?
F6A P3A F4A 90.0 . . ?
F4A P3A F5A 89.9 . . ?
F2B P3B F6B 90.0 . . ?
F2B P3B F1B 90.0 . . ?
F2B P3B F4B 180.0 . . ?
F2B P3B F5B 90.1 . . ?
F2B P3B F3B 90.0 . . ?
F6B P3B F1B 90.0 . . ?
F6B P3B F4B 90.0 . . ?
F6B P3B F5B 179.9 . . ?
F6B P3B F3B 90.0 . . ?
F1B P3B F4B 90.0 . . ?
F1B P3B F5B 90.0 . . ?
F1B P3B F3B 180.0 . . ?
F5B P3B F4B 89.9 . . ?
F3B P3B F4B 90.0 . . ?
F3B P3B F5B 90.0 . . ?
H19A C193 H19B 109.5 . . ?
H19A C193 H19C 109.5 . . ?
H19B C193 H19C 109.5 . . ?
C192 C193 H19A 109.5 . . ?
C192 C193 H19B 109.5 . . ?
C192 C193 H19C 109.5 . . ?
H16A C161 H16B 109.5 . . ?
H16A C161 H16C 109.5 . . ?
H16B C161 H16C 109.5 . . ?
C162 C161 H16A 109.5 . . ?
C162 C161 H16B 109.5 . . ?
C162 C161 H16C 109.5 . . ?
O162 C162 C161 122.9(7) . . ?
O162 C162 C163 119.6(8) . . ?
C163 C162 C161 117.4(6) . . ?
O192 C192 C193 122.9(5) . . ?
O192 C192 C191 123.2(6) . . ?
C191 C192 C193 110.6(6) . . ?
C162 C163 H16D 109.5 . . ?
C162 C163 H16E 109.5 . . ?
C162 C163 H16F 109.5 . . ?
H16D C163 H16E 109.5 . . ?
H16D C163 H16F 109.5 . . ?
H16E C163 H16F 109.5 . . ?
C192 C191 H19D 109.5 . . ?
C192 C191 H19E 109.5 . . ?
C192 C191 H19F 109.5 . . ?
H19D C191 H19E 109.5 . . ?
H19D C191 H19F 109.5 . . ?
H19E C191 H19F 109.5 . . ?
O152 C152 C151 120.3(15) . . ?
O152 C152 C153 123.0(15) . . ?
C153 C152 C151 116.5(12) . . ?
C152 C151 H15A 109.5 . . ?
C152 C151 H15B 109.5 . . ?
C152 C151 H15C 109.5 . . ?
H15A C151 H15B 109.5 . . ?
H15A C151 H15C 109.5 . . ?
H15B C151 H15C 109.5 . . ?
C152 C153 H15D 109.5 . . ?
C152 C153 H15E 109.5 . . ?
C152 C153 H15F 109.5 . . ?
H15D C153 H15E 109.5 . . ?
H15D C153 H15F 109.5 . . ?
H15E C153 H15F 109.5 . . ?
H20A C201 H20B 109.5 . . ?
H20A C201 H20C 109.5 . . ?
H20B C201 H20C 109.5 . . ?
C202 C201 H20A 109.5 . . ?
C202 C201 H20B 109.5 . . ?
C202 C201 H20C 109.5 . . ?
C201 C202 C203 113.6(11) . . ?
O202 C202 C201 125.2(13) . . ?
O202 C202 C203 118.5(15) . . ?
C202 C203 H20D 109.5 . . ?
C202 C203 H20E 109.5 . . ?
C202 C203 H20F 109.5 . . ?
H20D C203 H20E 109.5 . . ?
H20D C203 H20F 109.5 . . ?
H20E C203 H20F 109.5 . . ?
C92A C91A P1 125(3) . . ?
C92A C91A C96A 120(4) . . ?
C96A C91A P1 114(3) . . ?
C91A C92A H92A 119.1 . . ?
C91A C92A C93A 122(3) . . ?
C93A C92A H92A 119.1 . . ?
C92A C93A H93A 120.3 . . ?
C94A C93A C92A 119(3) . . ?
C94A C93A H93A 120.3 . . ?
C93A C94A H94A 118.6 . . ?
C93A C94A C95A 123(2) . . ?
C95A C94A H94A 118.6 . . ?
C94A C95A H95A 119.8 . . ?
C96A C95A C94A 120(2) . . ?
C96A C95A H95A 119.8 . . ?
C91A C96A H96A 122.4 . . ?
C95A C96A C91A 115(3) . . ?
C95A C96A H96A 122.4 . . ?
O182 C182 C181 116(3) . . ?
O182 C182 C183 130(3) . . ?
C183 C182 C181 112(2) . . ?
C182 C181 H18A 109.5 . . ?
C182 C181 H18B 109.5 . . ?
C182 C181 H18C 109.5 . . ?
H18A C181 H18B 109.5 . . ?
H18A C181 H18C 109.5 . . ?
H18B C181 H18C 109.5 . . ?
C182 C183 H18D 109.5 . . ?
C182 C183 H18E 109.5 . . ?
C182 C183 H18F 109.5 . . ?
H18D C183 H18E 109.5 . . ?
H18D C183 H18F 109.5 . . ?
H18E C183 H18F 109.5 . . ?
C84A C85A H85A 120.0 . . ?
C84A C85A C86A 120.0 . . ?
C86A C85A H85A 120.0 . . ?
C85A C84A H84A 120.0 . . ?
C83A C84A C85A 120.0 . . ?
C83A C84A H84A 120.0 . . ?
C84A C83A H83A 120.0 . . ?
C82A C83A C84A 120.0 . . ?
C82A C83A H83A 120.0 . . ?
C83A C82A H82A 120.0 . . ?
C83A C82A C81A 120.0 . . ?
C81A C82A H82A 120.0 . . ?
C82A C81A P1 114.9(12) . . ?
C86A C81A P1 125.1(12) . . ?
C86A C81A C82A 120.0 . . ?
C85A C86A H86A 120.0 . . ?
C81A C86A C85A 120.0 . . ?
C81A C86A H86A 120.0 . . ?
H57D C57A H57E 109.5 . . ?
H57D C57A H57F 109.5 . . ?
H57E C57A H57F 109.5 . . ?
C55A C57A H57D 109.5 . . ?
C55A C57A H57E 109.5 . . ?
C55A C57A H57F 109.5 . . ?
H56D C56A H56E 109.5 . . ?
H56D C56A H56F 109.5 . . ?
H56E C56A H56F 109.5 . . ?
C55A C56A H56D 109.5 . . ?
C55A C56A H56E 109.5 . . ?
C55A C56A H56F 109.5 . . ?
C57A C55A C11 106.7(12) . . ?
C56A C55A C11 117.3(14) . . ?
C56A C55A C57A 113.2(16) . . ?
C56A C55A C58A 102.0(19) . . ?
C58A C55A C11 103(2) . . ?
C58A C55A C57A 114(2) . . ?
C55A C58A H58D 109.5 . . ?
C55A C58A H58E 109.5 . . ?
C55A C58A H58F 109.5 . . ?
H58D C58A H58E 109.5 . . ?
H58D C58A H58F 109.5 . . ?
H58E C58A H58F 109.5 . . ?

loop_
_geom_bond_atom_site_label_1
_geom_bond_atom_site_label_2
_geom_bond_distance
_geom_bond_site_symmetry_2
_geom_bond_publ_flag
Ru1 P2 2.3162(8) . ?
Ru1 P1 2.3462(8) . ?
Ru1 C100 1.897(3) . ?
Ru1 C105 2.241(3) . ?
Ru1 C107 2.256(3) . ?
Ru1 C106 2.218(3) . ?
Ru1 C104 2.253(3) . ?
Ru1 C103 2.256(3) . ?
P2 C141 1.831(3) . ?
P2 C131 1.839(3) . ?
P2 C121 1.826(3) . ?
P1 C111 1.839(3) . ?
P1 C81B 1.793(7) . ?
P1 C91B 1.855(11) . ?
P1 C91A 1.75(5) . ?
P1 C81A 1.954(14) . ?
C32 C31 1.396(4) . ?
C32 C33 1.467(3) . ?
C32 C27 1.414(4) . ?
C16 C18 1.425(3) . ?
C16 C15 1.411(4) . ?
C16 C17 1.445(3) . ?
C18 C19 1.437(4) . ?
C18 C24 1.418(3) . ?
C26 C25 1.415(3) . ?
C26 C15 1.417(3) . ?
C26 C27 1.444(4) . ?
C25 C38 1.448(3) . ?
C25 C24 1.416(4) . ?
C37 C38 1.418(3) . ?
C37 C39 1.462(4) . ?
C37 C36 1.398(4) . ?
C31 H31 0.9300 . ?
C31 C30 1.387(4) . ?
C38 C33 1.416(4) . ?
C9 C8 1.467(4) . ?
C9 C14 1.415(4) . ?
C9 C10 1.405(4) . ?
C19 C20 1.420(3) . ?
C19 C3 1.427(3) . ?
C21 H21 0.9300 . ?
C21 C20 1.393(4) . ?
C21 C1 1.396(4) . ?
C24 C23 1.441(3) . ?
C33 C34 1.400(4) . ?
C100 C101 1.255(4) . ?
C15 C14 1.445(3) . ?
C8 C17 1.419(3) . ?
C8 C7 1.398(4) . ?
C23 C22 1.414(4) . ?
C23 C39 1.417(4) . ?
C27 C28 1.416(4) . ?
C20 C22 1.462(4) . ?
C17 C4 1.417(4) . ?
C102 C1 1.468(4) . ?
C102 C71 1.486(4) . ?
C102 C101 1.357(4) . ?
C1 C2 1.403(3) . ?
C42 H42 0.9300 . ?
C42 C22 1.405(3) . ?
C42 C41 1.384(4) . ?
C4 C5 1.391(4) . ?
C4 C3 1.472(3) . ?
C14 C13 1.416(4) . ?
C71 C76 1.405(4) . ?
C71 C72 1.397(4) . ?
C5 H5 0.9300 . ?
C5 C6 1.392(4) . ?
C3 C2 1.387(4) . ?
C2 H2 0.9300 . ?
C39 C40 1.396(4) . ?
C41 C43 1.544(3) . ?
C41 C40 1.383(4) . ?
C6 C7 1.385(4) . ?
C6 C59 1.537(4) . ?
C36 H36 0.9300 . ?
C36 C35 1.384(4) . ?
C35 C34 1.394(4) . ?
C35 C47 1.538(4) . ?
C28 C29 1.392(4) . ?
C28 C13 1.461(4) . ?
C7 H7 0.9300 . ?
C30 C29 1.393(4) . ?
C30 C51 1.530(4) . ?
C10 H10 0.9300 . ?
C10 C11 1.387(4) . ?
C29 H29 0.9300 . ?
C113 H113 0.9300 . ?
C113 C114 1.389(4) . ?
C113 C112 1.383(4) . ?
C111 C116 1.396(4) . ?
C111 C112 1.394(4) . ?
C34 H34 0.9300 . ?
C47 C48 1.539(4) . ?
C47 C49 1.529(5) . ?
C47 C50 1.540(4) . ?
C59 C62 1.533(4) . ?
C59 C60 1.537(4) . ?
C59 C61 1.534(4) . ?
C76 H76 0.9300 . ?
C76 C75 1.381(4) . ?
C43 C45 1.529(5) . ?
C43 C46 1.510(5) . ?
C43 C44 1.505(5) . ?
C105 H105 0.9300 . ?
C105 C106 1.409(5) . ?
C105 C104 1.407(5) . ?
C12 H12 0.9300 . ?
C12 C13 1.394(4) . ?
C12 C11 1.388(4) . ?
C40 H40 0.9300 . ?
C72 H72 0.9300 . ?
C72 C73 1.395(4) . ?
C51 C53 1.535(4) . ?
C51 C52 1.525(4) . ?
C51 C54 1.536(4) . ?
C114 H114 0.9300 . ?
C114 C115 1.382(5) . ?
C146 H146 0.9300 . ?
C146 C141 1.382(5) . ?
C146 C145 1.390(4) . ?
C116 H116 0.9300 . ?
C116 C115 1.388(4) . ?
C107 H107 0.9300 . ?
C107 C106 1.418(5) . ?
C107 C103 1.410(5) . ?
C11 C55B 1.550(5) . ?
C11 C55A 1.549(15) . ?
C62 H62A 0.9600 . ?
C62 H62B 0.9600 . ?
C62 H62C 0.9600 . ?
C141 C142 1.392(5) . ?
C60 H60A 0.9600 . ?
C60 H60B 0.9600 . ?
C60 H60C 0.9600 . ?
C112 H112 0.9300 . ?
C131 C132 1.400(4) . ?
C131 C136 1.390(5) . ?
C55B C58B 1.523(7) . ?
C55B C57B 1.531(6) . ?
C55B C56B 1.536(6) . ?
C106 H106 0.9300 . ?
C73 H73 0.9300 . ?
C73 C74 1.375(5) . ?
C104 H104 0.9300 . ?
C104 C103 1.409(5) . ?
C48 H48A 0.9600 . ?
C48 H48B 0.9600 . ?
C48 H48C 0.9600 . ?
C53 H53A 0.9600 . ?
C53 H53B 0.9600 . ?
C53 H53C 0.9600 . ?
C115 H115 0.9300 . ?
C49 H49A 0.9600 . ?
C49 H49B 0.9600 . ?
C49 H49C 0.9600 . ?
C126 H126 0.9300 . ?
C126 C125 1.392(5) . ?
C126 C121 1.398(5) . ?
C81B C82B 1.390(8) . ?
C81B C86B 1.407(7) . ?
C61 H61A 0.9600 . ?
C61 H61B 0.9600 . ?
C61 H61C 0.9600 . ?
C132 H132 0.9300 . ?
C132 C133 1.385(5) . ?
C103 H103 0.9300 . ?
C145 H145 0.9300 . ?
C145 C144 1.382(6) . ?
C142 H142 0.9300 . ?
C142 C143 1.386(5) . ?
C50 H50A 0.9600 . ?
C50 H50B 0.9600 . ?
C50 H50C 0.9600 . ?
C125 H125 0.9300 . ?
C125 C124 1.382(6) . ?
C52 H52A 0.9600 . ?
C52 H52B 0.9600 . ?
C52 H52C 0.9600 . ?
C75 H75 0.9300 . ?
C75 C74 1.383(5) . ?
C133 H133 0.9300 . ?
C133 C134 1.379(5) . ?
C74 H74 0.9300 . ?
C54 H54A 0.9600 . ?
C54 H54B 0.9600 . ?
C54 H54C 0.9600 . ?
C144 H144 0.9300 . ?
C144 C143 1.364(6) . ?
C121 C122 1.399(5) . ?
C82B H82B 0.9300 . ?
C82B C83B 1.388(8) . ?
C143 H143 0.9300 . ?
C134 H134 0.9300 . ?
C134 C135 1.385(5) . ?
C58B H58A 0.9600 . ?
C58B H58B 0.9600 . ?
C58B H58C 0.9600 . ?
C136 H136 0.9300 . ?
C136 C135 1.393(5) . ?
C45 H45A 0.9600 . ?
C45 H45B 0.9600 . ?
C45 H45C 0.9600 . ?
C124 H124 0.9300 . ?
C124 C123 1.389(7) . ?
C57B H57A 0.9600 . ?
C57B H57B 0.9600 . ?
C57B H57C 0.9600 . ?
C91B C92B 1.406(9) . ?
C91B C96B 1.394(10) . ?
C92B H92B 0.9300 . ?
C92B C93B 1.400(7) . ?
C83B H83B 0.9300 . ?
C83B C84B 1.385(8) . ?
C122 H122 0.9300 . ?
C122 C123 1.384(6) . ?
C56B H56A 0.9600 . ?
C56B H56B 0.9600 . ?
C56B H56C 0.9600 . ?
C135 H135 0.9300 . ?
C46 H46A 0.9600 . ?
C46 H46B 0.9600 . ?
C46 H46C 0.9600 . ?
C123 H123 0.9300 . ?
C84B H84B 0.9300 . ?
C84B C85B 1.386(10) . ?
C96B H96B 0.9300 . ?
C96B C95B 1.392(7) . ?
C95B H95B 0.9300 . ?
C95B C94B 1.373(8) . ?
C86B H86B 0.9300 . ?
C86B C85B 1.391(9) . ?
C85B H85B 0.9300 . ?
C93B H93B 0.9300 . ?
C93B C94B 1.393(8) . ?
C94B H94B 0.9300 . ?
C44 H44A 0.9600 . ?
C44 H44B 0.9600 . ?
C44 H44C 0.9600 . ?
F4C P3C 1.561(8) . ?
F6C P3C 1.574(10) . ?
F2C P3C 1.593(8) . ?
P3C F1C 1.565(13) . ?
P3C F5C 1.594(8) . ?
P3C F3C 1.589(8) . ?
C172 O172 1.196(10) . ?
C172 C173 1.434(9) . ?
C172 C171 1.543(11) . ?
C173 H17A 0.9600 . ?
C173 H17B 0.9600 . ?
C173 H17C 0.9600 . ?
C171 H17D 0.9600 . ?
C171 H17E 0.9600 . ?
C171 H17F 0.9600 . ?
P3A F3A 1.6276 . ?
P3A F5A 1.6284 . ?
P3A F2A 1.6259 . ?
P3A F1A 1.6268 . ?
P3A F6A 1.6257 . ?
P3A F4A 1.6284 . ?
P3B F2B 1.6266 . ?
P3B F6B 1.6266 . ?
P3B F1B 1.6270 . ?
P3B F4B 1.6283 . ?
P3B F5B 1.6273 . ?
P3B F3B 1.6272 . ?
O192 C192 1.256(7) . ?
O162 C162 1.212(8) . ?
C193 H19A 0.9600 . ?
C193 H19B 0.9600 . ?
C193 H19C 0.9600 . ?
C193 C192 1.494(9) . ?
C161 H16A 0.9600 . ?
C161 H16B 0.9600 . ?
C161 H16C 0.9600 . ?
C161 C162 1.508(10) . ?
C162 C163 1.478(9) . ?
C192 C191 1.422(8) . ?
C163 H16D 0.9600 . ?
C163 H16E 0.9600 . ?
C163 H16F 0.9600 . ?
C191 H19D 0.9600 . ?
C191 H19E 0.9600 . ?
C191 H19F 0.9600 . ?
C152 O152 1.195(14) . ?
C152 C151 1.45(2) . ?
C152 C153 1.437(18) . ?
C151 H15A 0.9600 . ?
C151 H15B 0.9600 . ?
C151 H15C 0.9600 . ?
C153 H15D 0.9600 . ?
C153 H15E 0.9600 . ?
C153 H15F 0.9600 . ?
C201 H20A 0.9600 . ?
C201 H20B 0.9600 . ?
C201 H20C 0.9600 . ?
C201 C202 1.521(16) . ?
C202 C203 1.526(19) . ?
C202 O202 1.198(15) . ?
C203 H20D 0.9600 . ?
C203 H20E 0.9600 . ?
C203 H20F 0.9600 . ?
C91A C92A 1.28(5) . ?
C91A C96A 1.52(5) . ?
C92A H92A 0.9300 . ?
C92A C93A 1.43(3) . ?
C93A H93A 0.9300 . ?
C93A C94A 1.28(4) . ?
C94A H94A 0.9300 . ?
C94A C95A 1.41(4) . ?
C95A H95A 0.9300 . ?
C95A C96A 1.38(3) . ?
C96A H96A 0.9300 . ?
O182 C182 1.22(3) . ?
C182 C181 1.42(4) . ?
C182 C183 1.41(4) . ?
C181 H18A 0.9600 . ?
C181 H18B 0.9600 . ?
C181 H18C 0.9600 . ?
C183 H18D 0.9600 . ?
C183 H18E 0.9600 . ?
C183 H18F 0.9600 . ?
C85A H85A 0.9300 . ?
C85A C84A 1.3900 . ?
C85A C86A 1.3900 . ?
C84A H84A 0.9300 . ?
C84A C83A 1.3900 . ?
C83A H83A 0.9300 . ?
C83A C82A 1.3900 . ?
C82A H82A 0.9300 . ?
C82A C81A 1.3900 . ?
C81A C86A 1.3900 . ?
C86A H86A 0.9300 . ?
C57A H57D 0.9600 . ?
C57A H57E 0.9600 . ?
C57A H57F 0.9600 . ?
C57A C55A 1.529(14) . ?
C56A H56D 0.9600 . ?
C56A H56E 0.9600 . ?
C56A H56F 0.9600 . ?
C56A C55A 1.527(14) . ?
C55A C58A 1.527(15) . ?
C58A H58D 0.9600 . ?
C58A H58E 0.9600 . ?
C58A H58F 0.9600 . ?

loop_
_geom_torsion_atom_site_label_1
_geom_torsion_atom_site_label_2
_geom_torsion_atom_site_label_3
_geom_torsion_atom_site_label_4
_geom_torsion
_geom_torsion_site_symmetry_1
_geom_torsion_site_symmetry_2
_geom_torsion_site_symmetry_3
_geom_torsion_site_symmetry_4
_geom_torsion_publ_flag
Ru1 P2 C141 C146 21.1(3) . . . . ?
Ru1 P2 C141 C142 -161.2(2) . . . . ?
Ru1 P2 C131 C132 67.9(3) . . . . ?
Ru1 P2 C131 C136 -108.0(3) . . . . ?
Ru1 P2 C121 C126 60.7(3) . . . . ?
Ru1 P2 C121 C122 -121.7(3) . . . . ?
Ru1 P1 C111 C116 148.1(2) . . . . ?
Ru1 P1 C111 C112 -35.9(3) . . . . ?
Ru1 P1 C81B C82B 48.0(5) . . . . ?
Ru1 P1 C81B C86B -137.1(5) . . . . ?
Ru1 P1 C91B C92B -99.2(9) . . . . ?
Ru1 P1 C91B C96B 73.6(9) . . . . ?
Ru1 P1 C91A C92A -90(4) . . . . ?
Ru1 P1 C91A C96A 80(3) . . . . ?
Ru1 C105 C106 C107 -64.7(2) . . . . ?
Ru1 C105 C104 C103 63.3(2) . . . . ?
Ru1 C107 C106 C105 64.4(2) . . . . ?
Ru1 C107 C103 C104 -62.3(2) . . . . ?
Ru1 C104 C103 C107 62.4(2) . . . . ?
P2 C141 C142 C143 -178.0(3) . . . . ?
P2 C131 C132 C133 -178.0(3) . . . . ?
P2 C131 C136 C135 175.7(3) . . . . ?
P2 C121 C122 C123 -178.8(4) . . . . ?
P1 C111 C116 C115 -179.5(2) . . . . ?
P1 C111 C112 C113 -179.7(2) . . . . ?
P1 C81B C82B C83B 175.5(6) . . . . ?
P1 C81B C86B C85B -176.7(6) . . . . ?
P1 C91B C92B C93B 171.5(6) . . . . ?
P1 C91B C96B C95B -172.2(6) . . . . ?
P1 C91A C92A C93A 172(3) . . . . ?
P1 C91A C96A C95A -169(2) . . . . ?
P1 C81A C86A C85A -179.9(19) . . . . ?
C32 C31 C30 C29 0.6(4) . . . . ?
C32 C31 C30 C51 -177.8(2) . . . . ?
C32 C33 C34 C35 -177.1(2) . . . . ?
C32 C27 C28 C29 -2.6(4) . . . . ?
C32 C27 C28 C13 174.7(2) . . . . ?
C16 C18 C19 C20 -179.7(2) . . . . ?
C16 C18 C19 C3 0.7(4) . . . . ?
C16 C18 C24 C25 0.2(3) . . . . ?
C16 C18 C24 C23 -177.0(2) . . . . ?
C16 C15 C14 C9 -0.4(4) . . . . ?
C16 C15 C14 C13 -177.8(2) . . . . ?
C16 C17 C4 C5 179.6(2) . . . . ?
C16 C17 C4 C3 -0.4(4) . . . . ?
C18 C16 C15 C26 0.1(4) . . . . ?
C18 C16 C15 C14 177.8(2) . . . . ?
C18 C16 C17 C8 -179.1(2) . . . . ?
C18 C16 C17 C4 0.8(4) . . . . ?
C18 C19 C20 C21 176.8(2) . . . . ?
C18 C19 C20 C22 -4.7(4) . . . . ?
C18 C19 C3 C4 -0.2(4) . . . . ?
C18 C19 C3 C2 179.3(2) . . . . ?
C18 C24 C23 C22 -1.8(4) . . . . ?
C18 C24 C23 C39 175.7(2) . . . . ?
C26 C25 C38 C37 -175.9(2) . . . . ?
C26 C25 C38 C33 1.2(4) . . . . ?
C26 C25 C24 C18 0.6(3) . . . . ?
C26 C25 C24 C23 177.8(2) . . . . ?
C26 C15 C14 C9 177.3(2) . . . . ?
C26 C15 C14 C13 -0.1(4) . . . . ?
C26 C27 C28 C29 179.4(2) . . . . ?
C26 C27 C28 C13 -3.3(4) . . . . ?
C25 C26 C15 C16 0.7(4) . . . . ?
C25 C26 C15 C14 -177.0(2) . . . . ?
C25 C26 C27 C32 0.8(4) . . . . ?
C25 C26 C27 C28 178.7(2) . . . . ?
C25 C38 C33 C32 2.5(4) . . . . ?
C25 C38 C33 C34 -174.6(2) . . . . ?
C25 C24 C23 C22 -179.0(2) . . . . ?
C25 C24 C23 C39 -1.5(4) . . . . ?
C37 C38 C33 C32 179.7(2) . . . . ?
C37 C38 C33 C34 2.6(4) . . . . ?
C37 C39 C40 C41 -174.7(3) . . . . ?
C37 C36 C35 C34 3.2(4) . . . . ?
C37 C36 C35 C47 -171.8(3) . . . . ?
C31 C32 C33 C38 177.7(2) . . . . ?
C31 C32 C33 C34 -5.3(4) . . . . ?
C31 C32 C27 C26 -179.2(2) . . . . ?
C31 C32 C27 C28 2.7(4) . . . . ?
C31 C30 C29 C28 -0.4(4) . . . . ?
C31 C30 C51 C53 -116.7(3) . . . . ?
C31 C30 C51 C52 4.2(4) . . . . ?
C31 C30 C51 C54 123.5(3) . . . . ?
C38 C25 C24 C18 -177.0(2) . . . . ?
C38 C25 C24 C23 0.2(3) . . . . ?
C38 C37 C39 C23 0.9(4) . . . . ?
C38 C37 C39 C40 176.8(2) . . . . ?
C38 C37 C36 C35 -0.8(4) . . . . ?
C38 C33 C34 C35 -0.1(4) . . . . ?
C9 C8 C17 C16 2.9(4) . . . . ?
C9 C8 C17 C4 -177.0(2) . . . . ?
C9 C8 C7 C6 177.0(3) . . . . ?
C9 C14 C13 C28 178.7(2) . . . . ?
C9 C14 C13 C12 -4.0(4) . . . . ?
C9 C10 C11 C12 -2.6(5) . . . . ?
C9 C10 C11 C55B 174.7(4) . . . . ?
C9 C10 C11 C55A -166.6(10) . . . . ?
C19 C18 C24 C25 -179.8(2) . . . . ?
C19 C18 C24 C23 3.0(3) . . . . ?
C19 C20 C22 C23 5.9(4) . . . . ?
C19 C20 C22 C42 -170.1(2) . . . . ?
C19 C3 C2 C1 2.7(4) . . . . ?
C21 C20 C22 C23 -175.7(2) . . . . ?
C21 C20 C22 C42 8.4(4) . . . . ?
C21 C1 C2 C3 -1.1(4) . . . . ?
C24 C18 C19 C20 0.3(4) . . . . ?
C24 C18 C19 C3 -179.3(2) . . . . ?
C24 C25 C38 C37 1.7(4) . . . . ?
C24 C25 C38 C33 178.8(2) . . . . ?
C24 C23 C22 C20 -2.6(4) . . . . ?
C24 C23 C22 C42 173.4(2) . . . . ?
C24 C23 C39 C37 0.9(4) . . . . ?
C24 C23 C39 C40 -175.1(2) . . . . ?
C33 C32 C31 C30 176.0(2) . . . . ?
C33 C32 C27 C26 2.9(4) . . . . ?
C33 C32 C27 C28 -175.1(2) . . . . ?
C15 C16 C18 C19 179.5(2) . . . . ?
C15 C16 C18 C24 -0.6(4) . . . . ?
C15 C16 C17 C8 0.5(4) . . . . ?
C15 C16 C17 C4 -179.6(2) . . . . ?
C15 C26 C25 C38 176.5(2) . . . . ?
C15 C26 C25 C24 -1.1(4) . . . . ?
C15 C26 C27 C32 -178.6(2) . . . . ?
C15 C26 C27 C28 -0.6(4) . . . . ?
C15 C14 C13 C28 -3.8(4) . . . . ?
C15 C14 C13 C12 173.5(2) . . . . ?
C8 C9 C14 C15 3.8(4) . . . . ?
C8 C9 C14 C13 -178.8(2) . . . . ?
C8 C9 C10 C11 -177.9(3) . . . . ?
C8 C17 C4 C5 -0.5(4) . . . . ?
C8 C17 C4 C3 179.5(2) . . . . ?
C23 C39 C40 C41 1.3(4) . . . . ?
C27 C32 C31 C30 -1.8(4) . . . . ?
C27 C32 C33 C38 -4.5(4) . . . . ?
C27 C32 C33 C34 172.5(2) . . . . ?
C27 C26 C25 C38 -2.8(3) . . . . ?
C27 C26 C25 C24 179.6(2) . . . . ?
C27 C26 C15 C16 -179.9(2) . . . . ?
C27 C26 C15 C14 2.4(4) . . . . ?
C27 C28 C29 C30 1.4(4) . . . . ?
C27 C28 C13 C14 5.5(4) . . . . ?
C27 C28 C13 C12 -171.7(3) . . . . ?
C20 C19 C3 C4 -179.9(2) . . . . ?
C20 C19 C3 C2 -0.4(4) . . . . ?
C20 C21 C1 C102 176.6(2) . . . . ?
C20 C21 C1 C2 -3.1(4) . . . . ?
C17 C16 C18 C19 -0.9(4) . . . . ?
C17 C16 C18 C24 179.0(2) . . . . ?
C17 C16 C15 C26 -179.5(2) . . . . ?
C17 C16 C15 C14 -1.8(4) . . . . ?
C17 C8 C7 C6 -2.6(4) . . . . ?
C17 C4 C5 C6 -1.6(4) . . . . ?
C17 C4 C3 C19 0.1(4) . . . . ?
C17 C4 C3 C2 -179.4(2) . . . . ?
C102 C1 C2 C3 179.2(2) . . . . ?
C102 C71 C76 C75 176.1(3) . . . . ?
C102 C71 C72 C73 -175.4(3) . . . . ?
C1 C21 C20 C19 5.4(4) . . . . ?
C1 C21 C20 C22 -173.1(2) . . . . ?
C1 C102 C71 C76 144.1(3) . . . . ?
C1 C102 C71 C72 -39.9(4) . . . . ?
C1 C102 C101 C100 139.2(15) . . . . ?
C42 C41 C43 C45 -148.5(3) . . . . ?
C42 C41 C43 C46 95.3(4) . . . . ?
C42 C41 C43 C44 -28.4(5) . . . . ?
C42 C41 C40 C39 -3.2(4) . . . . ?
C4 C5 C6 C7 1.7(4) . . . . ?
C4 C5 C6 C59 -177.8(3) . . . . ?
C4 C3 C2 C1 -177.8(2) . . . . ?
C14 C9 C8 C17 -5.0(4) . . . . ?
C14 C9 C8 C7 175.4(3) . . . . ?
C14 C9 C10 C11 -0.5(4) . . . . ?
C22 C23 C39 C37 178.4(2) . . . . ?
C22 C23 C39 C40 2.4(4) . . . . ?
C22 C42 C41 C43 -173.0(3) . . . . ?
C22 C42 C41 C40 1.5(4) . . . . ?
C71 C102 C1 C21 -15.5(4) . . . . ?
C71 C102 C1 C2 164.2(2) . . . . ?
C71 C102 C101 C100 -38.6(16) . . . . ?
C71 C76 C75 C74 -0.8(5) . . . . ?
C71 C72 C73 C74 -0.5(5) . . . . ?
C101 C102 C1 C21 166.9(2) . . . . ?
C101 C102 C1 C2 -13.4(4) . . . . ?
C101 C102 C71 C76 -38.1(4) . . . . ?
C101 C102 C71 C72 137.8(3) . . . . ?
C5 C4 C3 C19 -179.8(2) . . . . ?
C5 C4 C3 C2 0.7(4) . . . . ?
C5 C6 C7 C8 0.5(4) . . . . ?
C5 C6 C59 C62 -58.5(3) . . . . ?
C5 C6 C59 C60 -177.8(3) . . . . ?
C5 C6 C59 C61 62.4(3) . . . . ?
C3 C19 C20 C21 -3.6(4) . . . . ?
C3 C19 C20 C22 174.9(2) . . . . ?
C3 C4 C5 C6 178.3(3) . . . . ?
C39 C37 C38 C25 -2.2(4) . . . . ?
C39 C37 C38 C33 -179.4(2) . . . . ?
C39 C37 C36 C35 176.3(2) . . . . ?
C39 C23 C22 C20 179.9(2) . . . . ?
C39 C23 C22 C42 -4.1(4) . . . . ?
C41 C42 C22 C23 2.2(4) . . . . ?
C41 C42 C22 C20 178.1(2) . . . . ?
C36 C37 C38 C25 175.0(2) . . . . ?
C36 C37 C38 C33 -2.2(4) . . . . ?
C36 C37 C39 C23 -176.2(2) . . . . ?
C36 C37 C39 C40 -0.3(4) . . . . ?
C36 C35 C34 C33 -2.8(4) . . . . ?
C36 C35 C47 C48 -31.5(4) . . . . ?
C36 C35 C47 C49 -153.3(3) . . . . ?
C36 C35 C47 C50 86.5(3) . . . . ?
C7 C8 C17 C16 -177.5(2) . . . . ?
C7 C8 C17 C4 2.6(4) . . . . ?
C7 C6 C59 C62 122.1(3) . . . . ?
C7 C6 C59 C60 2.8(4) . . . . ?
C7 C6 C59 C61 -117.0(3) . . . . ?
C10 C9 C8 C17 172.3(3) . . . . ?
C10 C9 C8 C7 -7.2(4) . . . . ?
C10 C9 C14 C15 -173.6(3) . . . . ?
C10 C9 C14 C13 3.8(4) . . . . ?
C10 C11 C55B C58B -129.9(5) . . . . ?
C10 C11 C55B C57B -9.9(6) . . . . ?
C10 C11 C55B C56B 108.8(5) . . . . ?
C10 C11 C55A C57A -11.7(19) . . . . ?
C10 C11 C55A C56A 116.4(15) . . . . ?
C10 C11 C55A C58A -132.4(18) . . . . ?
C29 C28 C13 C14 -177.3(2) . . . . ?
C29 C28 C13 C12 5.5(4) . . . . ?
C29 C30 C51 C53 64.9(3) . . . . ?
C29 C30 C51 C52 -174.1(3) . . . . ?
C29 C30 C51 C54 -54.9(4) . . . . ?
C113 C114 C115 C116 -1.4(5) . . . . ?
C111 P1 C81B C82B -84.2(5) . . . . ?
C111 P1 C81B C86B 90.6(5) . . . . ?
C111 P1 C91B C92B 34.2(9) . . . . ?
C111 P1 C91B C96B -153.0(8) . . . . ?
C111 P1 C91A C92A 51(5) . . . . ?
C111 P1 C91A C96A -139(3) . . . . ?
C111 C116 C115 C114 -2.0(5) . . . . ?
C34 C35 C47 C48 153.7(3) . . . . ?
C34 C35 C47 C49 32.0(4) . . . . ?
C34 C35 C47 C50 -88.2(3) . . . . ?
C47 C35 C34 C33 172.2(2) . . . . ?
C59 C6 C7 C8 179.9(3) . . . . ?
C76 C71 C72 C73 0.6(4) . . . . ?
C76 C75 C74 C73 0.9(5) . . . . ?
C43 C41 C40 C39 171.3(3) . . . . ?
C105 C104 C103 Ru1 -62.9(2) . . . . ?
C105 C104 C103 C107 -0.4(3) . . . . ?
C12 C11 C55B C58B 47.3(6) . . . . ?
C12 C11 C55B C57B 167.3(4) . . . . ?
C12 C11 C55B C56B -74.0(5) . . . . ?
C12 C11 C55A C57A -176.1(11) . . . . ?
C12 C11 C55A C56A -48(2) . . . . ?
C12 C11 C55A C58A 63(2) . . . . ?
C13 C28 C29 C30 -175.8(3) . . . . ?
C13 C12 C11 C10 2.4(5) . . . . ?
C13 C12 C11 C55B -174.9(3) . . . . ?
C13 C12 C11 C55A 168.2(10) . . . . ?
C40 C41 C43 C45 37.1(4) . . . . ?
C40 C41 C43 C46 -79.0(4) . . . . ?
C40 C41 C43 C44 157.3(4) . . . . ?
C72 C71 C76 C75 0.1(4) . . . . ?
C72 C73 C74 C75 -0.3(5) . . . . ?
C51 C30 C29 C28 178.0(3) . . . . ?
C114 C113 C112 C111 0.1(5) . . . . ?
C146 C141 C142 C143 -0.2(5) . . . . ?
C146 C145 C144 C143 -1.1(5) . . . . ?
C116 C111 C112 C113 -3.5(5) . . . . ?
C11 C12 C13 C14 0.8(4) . . . . ?
C11 C12 C13 C28 178.1(3) . . . . ?
C141 P2 C131 C132 -170.9(3) . . . . ?
C141 P2 C131 C136 13.2(4) . . . . ?
C141 P2 C121 C126 -66.8(3) . . . . ?
C141 P2 C121 C122 110.8(3) . . . . ?
C141 C146 C145 C144 0.6(5) . . . . ?
C141 C142 C143 C144 -0.3(5) . . . . ?
C112 C113 C114 C115 2.4(5) . . . . ?
C112 C111 C116 C115 4.5(4) . . . . ?
C131 P2 C141 C146 -97.7(3) . . . . ?
C131 P2 C141 C142 80.0(3) . . . . ?
C131 P2 C121 C126 -172.8(3) . . . . ?
C131 P2 C121 C122 4.8(4) . . . . ?
C131 C132 C133 C134 2.7(6) . . . . ?
C131 C136 C135 C134 1.7(7) . . . . ?
C106 C105 C104 Ru1 -61.8(2) . . . . ?
C106 C105 C104 C103 1.4(3) . . . . ?
C106 C107 C103 Ru1 61.6(2) . . . . ?
C106 C107 C103 C104 -0.7(3) . . . . ?
C104 C105 C106 Ru1 62.8(2) . . . . ?
C104 C105 C106 C107 -1.9(3) . . . . ?
C126 C125 C124 C123 -1.3(6) . . . . ?
C126 C121 C122 C123 -1.3(6) . . . . ?
C81B P1 C111 C116 -87.0(3) . . . . ?
C81B P1 C111 C112 89.0(3) . . . . ?
C81B P1 C91B C92B 140.8(8) . . . . ?
C81B P1 C91B C96B -46.4(10) . . . . ?
C81B C82B C83B C84B 1.1(7) . . . . ?
C81B C86B C85B C84B 1.6(8) . . . . ?
C132 C131 C136 C135 -0.2(6) . . . . ?
C132 C133 C134 C135 -1.2(6) . . . . ?
C103 C107 C106 Ru1 -62.8(2) . . . . ?
C103 C107 C106 C105 1.6(3) . . . . ?
C145 C146 C141 P2 177.8(2) . . . . ?
C145 C146 C141 C142 0.1(5) . . . . ?
C145 C144 C143 C142 1.0(5) . . . . ?
C125 C126 C121 P2 178.7(3) . . . . ?
C125 C126 C121 C122 0.9(5) . . . . ?
C125 C124 C123 C122 1.0(8) . . . . ?
C133 C134 C135 C136 -1.0(7) . . . . ?
C121 P2 C141 C146 154.8(3) . . . . ?
C121 P2 C141 C142 -27.5(3) . . . . ?
C121 P2 C131 C132 -66.3(3) . . . . ?
C121 P2 C131 C136 117.8(3) . . . . ?
C121 C126 C125 C124 0.3(5) . . . . ?
C121 C122 C123 C124 0.3(8) . . . . ?
C82B C81B C86B C85B -1.8(7) . . . . ?
C82B C83B C84B C85B -1.2(8) . . . . ?
C136 C131 C132 C133 -1.9(5) . . . . ?
C91B P1 C111 C116 23.2(4) . . . . ?
C91B P1 C111 C112 -160.7(4) . . . . ?
C91B P1 C81B C82B 166.1(6) . . . . ?
C91B P1 C81B C86B -19.1(7) . . . . ?
C91B C92B C93B C94B 1.4(10) . . . . ?
C91B C96B C95B C94B 0.2(11) . . . . ?
C92B C91B C96B C95B 0.7(13) . . . . ?
C92B C93B C94B C95B -0.4(9) . . . . ?
C83B C84B C85B C86B -0.1(8) . . . . ?
C96B C91B C92B C93B -1.5(13) . . . . ?
C96B C95B C94B C93B -0.4(9) . . . . ?
C86B C81B C82B C83B 0.5(7) . . . . ?
C91A P1 C111 C116 12.4(17) . . . . ?
C91A P1 C111 C112 -171.6(17) . . . . ?
C91A C92A C93A C94A -5(4) . . . . ?
C92A C91A C96A C95A 1(5) . . . . ?
C92A C93A C94A C95A 4(3) . . . . ?
C93A C94A C95A C96A 0(3) . . . . ?
C94A C95A C96A C91A -3(3) . . . . ?
C96A C91A C92A C93A 2(6) . . . . ?
C85A C84A C83A C82A 0.0 . . . . ?
C84A C85A C86A C81A 0.0 . . . . ?
C84A C83A C82A C81A 0.0 . . . . ?
C83A C82A C81A P1 179.9(17) . . . . ?
C83A C82A C81A C86A 0.0 . . . . ?
C82A C81A C86A C85A 0.0 . . . . ?
C81A P1 C111 C116 -93.4(8) . . . . ?
C81A P1 C111 C112 82.7(8) . . . . ?
C81A P1 C91A C92A 152(4) . . . . ?
C81A P1 C91A C96A -38(3) . . . . ?
C86A C85A C84A C83A 0.0 . . . . ?

loop_
_exptl_oxdiff_crystal_face_indexfrac_h
_exptl_oxdiff_crystal_face_indexfrac_k
_exptl_oxdiff_crystal_face_indexfrac_l
_exptl_oxdiff_crystal_face_x
_exptl_oxdiff_crystal_face_y
_exptl_oxdiff_crystal_face_z
-16.9907 -20.0014 -18.0328 -0.3617 -0.3890 0.8293
-20.9904 -11.9983 -5.0333 -0.6604 -0.6989 0.3148
-18.9870 -14.9964 -19.0363 -0.2759 -0.6156 0.7325
1.9873 -0.0103 27.0145 -0.7167 0.2587 -0.6519
9.9888 -16.0147 -3.9864 0.0231 0.8478 0.4992
7.9879 -19.0167 -1.9886 -0.1507 0.8439 0.5109
3.9941 -20.0123 -11.9988 0.0089 0.6223 0.7626
-3.0042 -25.0134 -11.0088 -0.3089 0.4313 0.8251
1.9881 -23.0186 2.0043 -0.5063 0.6921 0.4812
0.9849 -14.0178 20.0103 -0.8482 0.5267 -0.1667
2.9905 -23.0166 -4.9972 -0.2814 0.6955 0.6560
-0.0123 -4.0117 25.0108 -0.7984 0.2557 -0.5198
-7.9944 -21.0041 -23.0214 -0.0092 0.0234 1.0084
16.9975 23.0081 5.0272 0.7969 0.2326 -0.5799
17.9905 20.0013 17.0339 0.4159 0.4293 -0.8010
10.0038 26.0140 3.0158 0.7387 -0.1811 -0.6258
6.0050 27.0150 7.0115 0.5436 -0.3677 -0.7615
1.0088 25.0170 3.0023 0.4849 -0.5732 -0.6374
10.0013 27.0123 10.0188 0.5613 -0.1636 -0.8195
19.9842 6.9911 16.0367 0.2128 0.8478 -0.4737
-4.9859 21.0194 -5.0100 0.4708 -0.7987 -0.3739
-15.9815 1.0145 -20.0325 0.1784 -0.8909 0.4049
17.9859 13.9951 22.0361 0.1430 0.6132 -0.7869
0.0069 25.0154 9.0034 0.2884 -0.5828 -0.7877
0.0107 25.0185 -0.0004 0.5445 -0.6381 -0.5679
-18.9852 -10.9935 -19.0364 -0.1888 -0.7177 0.6416
1.0135 18.0181 -15.0052 0.8446 -0.5052 -0.0387
-14.9820 7.0164 -14.0286 0.1641 -0.9608 0.1259
3.0054 -6.9981 -24.0056 0.6077 0.1704 0.7566
19.9931 17.0024 5.0318 0.7436 0.5249 -0.4322
3.9962 -19.0102 -16.0005 0.1445 0.5722 0.8376
-1.9885 24.0186 -0.0034 0.4712 -0.7054 -0.5528
8.9894 -17.0146 -4.9884 0.0040 0.8208 0.5425
